data_7018984
loop_
_publ_author_name
'Mart\'inez Belmonte, Marta'
'Escudero-Ad\'an, Eduardo C'
'Martin, Eddy'
'Kleij, Arjan W.'

_publ_section_title
;
 Isolation and characterization of unusual multinuclear Schiff base
 complexes: rearrangements reactions and octanuclear cluster formation.
;
_journal_issue 17
_journal_name_full 'Dalton transactions (Cambridge, England : 2003)'
_journal_page_first 5193
_journal_page_last 5200
_journal_paper_doi 10.1039/c2dt30201b
_journal_volume 41
_journal_year 2012
_chemical_formula_sum 'C61.7 H62 N4 O16.38 S1.02 Zn4'
_chemical_formula_weight 1415.89
_chemical_name_systematic
;
?
;
_space_group_IT_number 2
_symmetry_cell_setting triclinic
_symmetry_space_group_name_Hall '-P 1'
_symmetry_space_group_name_H-M 'P -1'
_atom_sites_solution_hydrogens geom
_atom_sites_solution_primary direct
_atom_sites_solution_secondary difmap
_audit_creation_method SHELXL-97
_cell_angle_alpha 88.700(2)
_cell_angle_beta 75.454(2)
_cell_angle_gamma 62.681(2)
_cell_formula_units_Z 4
_cell_length_a 17.7411(12)
_cell_length_b 18.4397(13)
_cell_length_c 24.5458(16)
_cell_measurement_reflns_used 9801
_cell_measurement_temperature 100(2)
_cell_measurement_theta_max 27.71
_cell_measurement_theta_min 2.24
_cell_volume 6865.5(8)
_computing_cell_refinement 'Bruker APEX2 v2011.4-0'
_computing_data_collection 'Bruker APEX2 v2011.4-0'
_computing_data_reduction 'Bruker SAINT V7.60A'
_computing_molecular_graphics 'Bruker SHELXTL'
_computing_publication_material 'Bruker SHELXTL'
_computing_structure_refinement 'SHELXS-97 (Sheldrick, 2008)'
_computing_structure_solution Sir2011
_diffrn_ambient_temperature 100(2)
_diffrn_detector_area_resol_mean 512
_diffrn_detector_type '4K CCD area detector APEX II'
_diffrn_measured_fraction_theta_full 0.999
_diffrn_measured_fraction_theta_max 0.978
_diffrn_measurement_device_type 'APEX DUO Kappa 4-axis goniometer'
_diffrn_measurement_method
;
Fullsphere data collection, phi and omega scans
;
_diffrn_measurement_specimen_support 'magnetic support whith MicroMount'
_diffrn_radiation_monochromator 'Quazar MX Multilayer Optics'
_diffrn_radiation_type MoK\a
_diffrn_radiation_wavelength 0.71073
_diffrn_reflns_av_R_equivalents 0.0377
_diffrn_reflns_av_sigmaI/netI 0.0570
_diffrn_reflns_limit_h_max 23
_diffrn_reflns_limit_h_min -15
_diffrn_reflns_limit_k_max 24
_diffrn_reflns_limit_k_min -24
_diffrn_reflns_limit_l_max 32
_diffrn_reflns_limit_l_min -31
_diffrn_reflns_number 101049
_diffrn_reflns_theta_full 25.00
_diffrn_reflns_theta_max 28.29
_diffrn_reflns_theta_min 0.86
_diffrn_source 'Micorfocus source E025 IuS'
_diffrn_source_current 0.6
_diffrn_source_power 50
_diffrn_source_size '0.2 mm x 0.2 mm fine focus'
_diffrn_source_type 'Bruker APEX DUO'
_exptl_absorpt_coefficient_mu 1.477
_exptl_absorpt_correction_T_max 0.9298
_exptl_absorpt_correction_T_min 0.8664
_exptl_absorpt_correction_type empirical
_exptl_absorpt_process_details
;
SADABS Version 2008/1 Bruker-Nonius
Blessing, Acta Cryst. (1995) A51 33-38
;
_exptl_crystal_colour orange
_exptl_crystal_density_diffrn 1.370
_exptl_crystal_density_method 'not measured'
_exptl_crystal_description block
_exptl_crystal_F_000 2910
_exptl_crystal_size_max 0.10
_exptl_crystal_size_mid 0.10
_exptl_crystal_size_min 0.05
_refine_diff_density_max 1.607
_refine_diff_density_min -1.194
_refine_diff_density_rms 0.156
_refine_ls_extinction_method none
_refine_ls_goodness_of_fit_ref 1.059
_refine_ls_hydrogen_treatment noref
_refine_ls_matrix_type full
_refine_ls_number_parameters 2044
_refine_ls_number_reflns 33368
_refine_ls_number_restraints 1439
_refine_ls_restrained_S_all 1.050
_refine_ls_R_factor_all 0.1190
_refine_ls_R_factor_gt 0.0705
_refine_ls_shift/su_max 0.025
_refine_ls_shift/su_mean 0.001
_refine_ls_structure_factor_coef Fsqd
_refine_ls_weighting_details 'calc w=1/[\s^2^(Fo^2^)+(0.1288P)^2^+18.7135P] where P=(Fo^2^+2Fc^2^)/3'
_refine_ls_weighting_scheme calc
_refine_ls_wR_factor_gt 0.2035
_refine_ls_wR_factor_ref 0.2430
_reflns_number_gt 21200
_reflns_number_total 33368
_reflns_threshold_expression >2sigma(I)
_cod_data_source_file c2dt30201b.txt
_cod_data_source_block mo_awk911_0m
_cod_depositor_comments
;
The following automatic conversions were performed:
'_diffrn_measurement_specimen_suppport' tag replaced with
'_diffrn_measurement_specimen_support'.

Automatic conversion script
Id: cif_correct_tags 1440 2010-10-19 06:21:57Z saulius 

The following automatic conversions were performed:

'_symmetry_cell_setting' value 'Triclinic' changed to 'triclinic'
according to /home/saulius/struct/CIF-dictionaries/cif_core.dic
dictionary named 'cif_core.dic' version 2.4.1 from 2010-06-29.

Automatic conversion script
Id: cif_fix_values 1715 2011-07-08 13:25:40Z adriana 
;
_cod_original_sg_symbol_H-M P-1
_cod_original_formula_sum 'C61.70 H62 N4 O16.38 S1.02 Zn4'
_cod_database_code 7018984

loop_
_symmetry_equiv_pos_as_xyz
'x, y, z'
'-x, -y, -z'

loop_
_atom_site_label
_atom_site_type_symbol
_atom_site_fract_x
_atom_site_fract_y
_atom_site_fract_z
_atom_site_U_iso_or_equiv
_atom_site_adp_type
_atom_site_occupancy
_atom_site_symmetry_multiplicity
_atom_site_calc_flag
_atom_site_refinement_flags
_atom_site_disorder_assembly
_atom_site_disorder_group
C1 C 0.2614(4) 0.7448(3) 0.0145(2) 0.0459(13) Uani 1 1 d . . .
C2 C 0.2022(4) 0.7182(3) 0.0023(2) 0.0487(14) Uani 1 1 d . . .
C3 C 0.2077(4) 0.6995(4) -0.0543(2) 0.0602(17) Uani 1 1 d . . .
H3 H 0.1696 0.6807 -0.0624 0.072 Uiso 1 1 calc R . .
C4 C 0.2686(5) 0.7083(5) -0.0982(3) 0.078(2) Uani 1 1 d . . .
H4 H 0.2720 0.6952 -0.1363 0.093 Uiso 1 1 calc R . .
C5 C 0.3233(5) 0.7354(5) -0.0874(3) 0.074(2) Uani 1 1 d . . .
H5 H 0.3638 0.7421 -0.1181 0.089 Uiso 1 1 calc R . .
C6 C 0.3207(4) 0.7542(4) -0.0305(2) 0.0550(16) Uani 1 1 d . . .
C7 C 0.3779(4) 0.7875(4) -0.0248(3) 0.0585(17) Uani 1 1 d . . .
H7 H 0.4113 0.7964 -0.0586 0.070 Uiso 1 1 calc R . .
C8 C 0.4436(4) 0.8411(3) 0.0248(3) 0.0515(15) Uani 1 1 d . . .
C9 C 0.5115(4) 0.8377(3) -0.0196(3) 0.0578(17) Uani 1 1 d . . .
H9 H 0.5236 0.8100 -0.0554 0.069 Uiso 1 1 calc R . .
C10 C 0.5627(4) 0.8746(4) -0.0124(3) 0.0637(19) Uani 1 1 d . . .
C11 C 0.6336(5) 0.8698(5) -0.0595(4) 0.083(2) Uani 1 1 d . . .
H11 H 0.6451 0.8434 -0.0956 0.099 Uiso 1 1 calc R . .
C12 C 0.6851(5) 0.9058(5) -0.0498(4) 0.085(3) Uani 1 1 d . . .
H12 H 0.7325 0.9026 -0.0800 0.102 Uiso 1 1 calc R . .
C13 C 0.6682(5) 0.9456(4) 0.0024(4) 0.082(2) Uani 1 1 d . . .
H13 H 0.7031 0.9701 0.0074 0.098 Uiso 1 1 calc R . .
C14 C 0.6008(5) 0.9496(4) 0.0469(4) 0.072(2) Uani 1 1 d . . .
H14 H 0.5897 0.9769 0.0827 0.086 Uiso 1 1 calc R . .
C15 C 0.5477(4) 0.9137(4) 0.0401(3) 0.0640(19) Uani 1 1 d . . .
C16 C 0.4800(4) 0.9148(3) 0.0857(3) 0.0583(16) Uani 1 1 d . . .
H16 H 0.4700 0.9394 0.1222 0.070 Uiso 1 1 calc R . .
C17 C 0.4287(4) 0.8806(3) 0.0780(3) 0.0522(15) Uani 1 1 d . . .
C18 C 0.3260(4) 0.9237(3) 0.1678(3) 0.0541(16) Uani 1 1 d . . .
H18 H 0.3375 0.9691 0.1683 0.065 Uiso 1 1 calc R . .
C19 C 0.2686(4) 0.9171(3) 0.2178(3) 0.0496(14) Uani 1 1 d . . .
C20 C 0.2427(4) 0.9745(4) 0.2645(3) 0.0659(18) Uani 1 1 d . . .
H20 H 0.2591 1.0170 0.2599 0.079 Uiso 1 1 calc R . .
C21 C 0.1939(4) 0.9700(4) 0.3168(3) 0.0697(18) Uani 1 1 d . . .
H21 H 0.1768 1.0093 0.3478 0.084 Uiso 1 1 calc R . .
C22 C 0.1700(3) 0.9074(3) 0.3239(2) 0.0488(13) Uani 1 1 d . . .
H22 H 0.1389 0.9026 0.3602 0.059 Uiso 1 1 calc R . .
C23 C 0.1912(3) 0.8523(3) 0.2782(2) 0.0378(11) Uani 1 1 d . . .
C24 C 0.2422(3) 0.8548(3) 0.2241(2) 0.0382(11) Uani 1 1 d . . .
C49 C 0.0479(3) 0.9807(3) 0.19981(19) 0.0369(11) Uani 1 1 d . . .
C50 C 0.0780(3) 0.9265(3) 0.14931(19) 0.0390(12) Uani 1 1 d . . .
C51 C 0.1247(4) 0.9401(3) 0.0996(2) 0.0451(13) Uani 1 1 d . . .
H51 H 0.1418 0.9056 0.0659 0.054 Uiso 1 1 calc R . .
C52 C 0.1471(5) 1.0029(3) 0.0978(2) 0.0601(17) Uani 1 1 d . . .
H52 H 0.1803 1.0103 0.0633 0.072 Uiso 1 1 calc R . .
C53 C 0.1219(4) 1.0539(3) 0.1450(2) 0.0559(16) Uani 1 1 d . . .
H53 H 0.1395 1.0956 0.1434 0.067 Uiso 1 1 calc R . .
C54 C 0.0700(4) 1.0463(3) 0.1965(2) 0.0432(12) Uani 1 1 d . . .
C55 C 0.0391(4) 1.1092(3) 0.2422(2) 0.0433(12) Uani 1 1 d . . .
H55 H 0.0613 1.1477 0.2361 0.052 Uiso 1 1 calc R . .
C56 C -0.0465(3) 1.1877(3) 0.3296(2) 0.0380(11) Uani 1 1 d . . .
C57 C -0.0532(4) 1.2623(3) 0.3147(2) 0.0429(12) Uani 1 1 d . . .
H57 H -0.0358 1.2694 0.2760 0.052 Uiso 1 1 calc R . .
C58 C -0.0861(3) 1.3285(3) 0.3569(2) 0.0414(11) Uani 1 1 d . . .
C59 C -0.0962(4) 1.4072(3) 0.3432(2) 0.0538(14) Uani 1 1 d . . .
H59 H -0.0819 1.4171 0.3048 0.065 Uiso 1 1 calc R . .
C60 C -0.1263(4) 1.4685(3) 0.3853(3) 0.0559(15) Uani 1 1 d . . .
H60 H -0.1316 1.5206 0.3758 0.067 Uiso 1 1 calc R . .
C61 C -0.1498(5) 1.4566(3) 0.4422(3) 0.0594(16) Uani 1 1 d . . .
H61 H -0.1710 1.5004 0.4709 0.071 Uiso 1 1 calc R . .
C62 C -0.1423(4) 1.3830(3) 0.4567(2) 0.0541(15) Uani 1 1 d . . .
H62 H -0.1578 1.3753 0.4956 0.065 Uiso 1 1 calc R . .
C63 C -0.1117(3) 1.3170(3) 0.4147(2) 0.0402(11) Uani 1 1 d . . .
C64 C -0.1072(4) 1.2409(3) 0.4284(2) 0.0405(11) Uani 1 1 d . . .
H64 H -0.1259 1.2334 0.4670 0.049 Uiso 1 1 calc R . .
C65 C -0.0762(3) 1.1772(3) 0.38730(19) 0.0339(10) Uani 1 1 d . . .
C66 C -0.0865(3) 1.0783(3) 0.44732(19) 0.0367(11) Uani 1 1 d . . .
H66 H -0.1039 1.1179 0.4782 0.044 Uiso 1 1 calc R . .
C67 C -0.0788(3) 0.9989(3) 0.46042(18) 0.0331(10) Uani 1 1 d . . .
C68 C -0.1014(4) 0.9895(3) 0.51865(19) 0.0422(12) Uani 1 1 d . . .
H68 H -0.1264 1.0358 0.5459 0.051 Uiso 1 1 calc R . .
C69 C -0.0877(4) 0.9143(3) 0.5364(2) 0.0445(12) Uani 1 1 d . . .
H69 H -0.1041 0.9092 0.5757 0.053 Uiso 1 1 calc R . .
C70 C -0.0501(3) 0.8459(3) 0.49727(19) 0.0377(11) Uani 1 1 d . . .
H70 H -0.0404 0.7941 0.5100 0.045 Uiso 1 1 calc R . .
C71 C -0.0265(3) 0.8524(3) 0.43970(17) 0.0286(9) Uani 1 1 d . . .
C72 C -0.0427(3) 0.9301(2) 0.42012(17) 0.0279(9) Uani 1 1 d . . .
C73 C 0.0165(3) 0.6802(3) 0.29838(17) 0.0311(10) Uani 1 1 d . . .
C74 C -0.0466(3) 0.7512(3) 0.28059(18) 0.0319(10) Uani 1 1 d . . .
C75 C -0.1199(3) 0.7533(3) 0.2699(2) 0.0372(11) Uani 1 1 d . . .
H75 H -0.1617 0.8018 0.2590 0.045 Uiso 1 1 calc R . .
C76 C -0.1328(3) 0.6836(3) 0.2751(2) 0.0431(11) Uani 1 1 d . . .
H76 H -0.1815 0.6839 0.2653 0.052 Uiso 1 1 calc R . .
C77 C -0.0760(4) 0.6154(3) 0.2940(2) 0.0426(11) Uani 1 1 d . . .
H77 H -0.0857 0.5687 0.2977 0.051 Uiso 1 1 calc R . .
C78 C -0.0023(3) 0.6137(3) 0.3084(2) 0.0362(10) Uani 1 1 d . . .
C79 C 0.0442(3) 0.5451(3) 0.3372(2) 0.0371(11) Uani 1 1 d . . .
H79 H 0.0269 0.5031 0.3414 0.044 Uiso 1 1 calc R . .
C80 C 0.1407(3) 0.4732(3) 0.39343(19) 0.0351(11) Uani 1 1 d . . .
C81 C 0.0906(3) 0.4446(3) 0.4290(2) 0.0374(11) Uani 1 1 d . . .
H81 H 0.0312 0.4629 0.4287 0.045 Uiso 1 1 calc R . .
C82 C 0.1270(4) 0.3874(3) 0.4666(2) 0.0403(12) Uani 1 1 d . . .
C83 C 0.0763(4) 0.3581(3) 0.5058(2) 0.0446(12) Uani 1 1 d . . .
H83 H 0.0170 0.3745 0.5060 0.054 Uiso 1 1 calc R . .
C84 C 0.1127(4) 0.3059(3) 0.5436(2) 0.0508(14) Uani 1 1 d . . .
H84 H 0.0782 0.2865 0.5695 0.061 Uiso 1 1 calc R . .
C85 C 0.1981(4) 0.2814(3) 0.5445(3) 0.0569(16) Uani 1 1 d . . .
H85 H 0.2215 0.2461 0.5714 0.068 Uiso 1 1 calc R . .
C86 C 0.2503(4) 0.3074(3) 0.5069(3) 0.0547(15) Uani 1 1 d . . .
H86 H 0.3093 0.2898 0.5080 0.066 Uiso 1 1 calc R . .
C87 C 0.2158(4) 0.3609(3) 0.4662(2) 0.0436(12) Uani 1 1 d . . .
C88 C 0.2666(4) 0.3906(3) 0.4284(2) 0.0418(12) Uani 1 1 d . . .
H88 H 0.3267 0.3712 0.4275 0.050 Uiso 1 1 calc R . .
C89 C 0.2303(3) 0.4474(3) 0.3928(2) 0.0380(11) Uani 1 1 d . . .
C90 C 0.3575(4) 0.4517(3) 0.3369(2) 0.0455(13) Uani 1 1 d . . .
H90 H 0.3910 0.4019 0.3510 0.055 Uiso 1 1 calc R . .
C91 C 0.4051(4) 0.4833(3) 0.2965(2) 0.0459(13) Uani 1 1 d . . .
C92 C 0.4982(4) 0.4349(4) 0.2806(3) 0.0617(18) Uani 1 1 d . . .
H92 H 0.5245 0.3873 0.2989 0.074 Uiso 1 1 calc R . .
C93 C 0.5502(4) 0.4554(4) 0.2395(3) 0.069(2) Uani 1 1 d . . .
H93 H 0.6125 0.4234 0.2302 0.082 Uiso 1 1 calc R . .
C94 C 0.5120(4) 0.5236(4) 0.2110(3) 0.0543(15) Uani 1 1 d . . .
H94 H 0.5486 0.5364 0.1813 0.065 Uiso 1 1 calc R . .
C95 C 0.4216(3) 0.5728(3) 0.2251(2) 0.0406(12) Uani 1 1 d . . .
C96 C 0.3664(3) 0.5536(3) 0.2692(2) 0.0369(11) Uani 1 1 d . . .
C25 C 0.0893(3) 0.6333(3) 0.16397(18) 0.0337(10) Uani 1 1 d . . .
C26 C 0.1686(3) 0.6144(3) 0.17818(18) 0.0333(10) Uani 1 1 d . . .
C27 C 0.2171(3) 0.5389(3) 0.1947(2) 0.0380(11) Uani 1 1 d . . .
H27 H 0.2705 0.5269 0.2036 0.046 Uiso 1 1 calc R . .
C28 C 0.1876(4) 0.4791(3) 0.1984(2) 0.0461(13) Uani 1 1 d . . .
H28 H 0.2197 0.4279 0.2116 0.055 Uiso 1 1 calc R . .
C29 C 0.1139(4) 0.4945(3) 0.1833(2) 0.0448(12) Uani 1 1 d . . .
H29 H 0.0952 0.4535 0.1854 0.054 Uiso 1 1 calc R . .
C30 C 0.0636(3) 0.5711(3) 0.1644(2) 0.0388(11) Uani 1 1 d . . .
C31 C -0.0046(4) 0.5757(3) 0.1411(2) 0.0436(12) Uani 1 1 d . . .
H31 H -0.0147 0.5293 0.1422 0.052 Uiso 1 1 calc R . .
C32 C -0.1107(4) 0.6337(3) 0.0894(2) 0.0444(12) Uani 1 1 d . . .
C33 C -0.0963(4) 0.5632(3) 0.0606(2) 0.0469(13) Uani 1 1 d . . .
H33 H -0.0470 0.5124 0.0617 0.056 Uiso 1 1 calc R . .
C34 C -0.1544(4) 0.5659(3) 0.0295(2) 0.0485(13) Uani 1 1 d . . .
C35 C -0.1403(4) 0.4945(4) -0.0017(3) 0.0534(14) Uani 1 1 d . . .
H35 H -0.0920 0.4428 -0.0007 0.064 Uiso 1 1 calc R . .
C36 C -0.1964(4) 0.5003(4) -0.0331(3) 0.0627(17) Uani 1 1 d . . .
H36 H -0.1886 0.4522 -0.0524 0.075 Uiso 1 1 calc R . .
C37 C -0.2625(5) 0.5739(4) -0.0368(3) 0.0759(19) Uani 1 1 d . . .
H37 H -0.2979 0.5767 -0.0609 0.091 Uiso 1 1 calc R . .
C38 C -0.2812(5) 0.6455(4) -0.0072(3) 0.0737(19) Uani 1 1 d . . .
H38 H -0.3300 0.6960 -0.0096 0.088 Uiso 1 1 calc R . .
C39 C -0.2257(4) 0.6422(3) 0.0270(3) 0.0594(16) Uani 1 1 d . . .
C40 C -0.2390(4) 0.7135(3) 0.0562(3) 0.0622(17) Uani 1 1 d . . .
H40 H -0.2867 0.7650 0.0542 0.075 Uiso 1 1 calc R . .
C41 C -0.1837(4) 0.7090(3) 0.0873(2) 0.0491(13) Uani 1 1 d . . .
C42 C -0.2651(4) 0.8388(3) 0.1419(3) 0.0594(16) Uani 1 1 d . . .
H42 H -0.3164 0.8381 0.1373 0.071 Uiso 1 1 calc R . .
C43 C -0.2770(4) 0.9089(3) 0.1745(3) 0.0611(17) Uani 1 1 d . . .
C44 C -0.3642(5) 0.9703(4) 0.1950(4) 0.099(3) Uani 1 1 d . . .
H44 H -0.4103 0.9639 0.1864 0.119 Uiso 1 1 calc R . .
C45 C -0.3839(5) 1.0400(5) 0.2275(5) 0.123(4) Uani 1 1 d . . .
H45 H -0.4430 1.0826 0.2397 0.148 Uiso 1 1 calc R . .
C46 C -0.3167(5) 1.0478(4) 0.2425(4) 0.102(3) Uani 1 1 d . . .
H46 H -0.3308 1.0954 0.2656 0.122 Uiso 1 1 calc R . .
C47 C -0.2312(4) 0.9881(3) 0.2246(3) 0.0589(16) Uani 1 1 d . . .
C48 C -0.2085(4) 0.9168(3) 0.1886(2) 0.0483(13) Uani 1 1 d . . .
N1 N 0.3876(3) 0.8062(3) 0.02239(19) 0.0474(12) Uani 1 1 d . . .
N2 N 0.3636(3) 0.8742(2) 0.1221(2) 0.0478(12) Uani 1 1 d . . .
N5 N -0.0152(3) 1.1184(2) 0.29034(16) 0.0373(9) Uani 1 1 d . . .
N6 N -0.0716(3) 1.0996(2) 0.39690(15) 0.0329(8) Uani 1 1 d . . .
N7 N 0.1072(3) 0.5366(2) 0.35772(16) 0.0343(9) Uani 1 1 d . . .
N8 N 0.2733(3) 0.4849(2) 0.35584(17) 0.0386(10) Uani 1 1 d . . .
N3 N -0.0533(3) 0.6379(2) 0.11885(18) 0.0399(9) Uani 1 1 d . . .
N4 N -0.1901(3) 0.7771(3) 0.1185(2) 0.0505(12) Uani 1 1 d . . .
O5 O 0.4392(2) 0.6799(2) 0.10325(14) 0.0412(8) Uani 1 1 d D . .
H5O1 H 0.4531 0.6481 0.0738 0.062 Uiso 1 1 d RD . .
H5O2 H 0.4433 0.6536 0.1322 0.062 Uiso 1 1 d RD . .
O10 O -0.0174(2) 0.7719(2) 0.04539(15) 0.0563(10) Uani 1 1 d D . .
H510 H -0.0231(7) 0.7404(8) 0.0239(6) 0.084 Uiso 1 1 d D . .
H511 H 0.0369(4) 0.7584(19) 0.0403(18) 0.084 Uiso 1 1 d D . .
O15 O -0.1786(2) 1.07728(18) 0.32413(14) 0.0383(8) Uani 1 1 d D . .
H515 H -0.1856 1.0415 0.3442 0.058 Uiso 1 1 d RD . .
H516 H -0.1816 1.0697 0.2909 0.058 Uiso 1 1 d RD . .
O20 O 0.15376(19) 0.66719(19) 0.40844(13) 0.0367(8) Uani 1 1 d D . .
H520 H 0.1992(4) 0.6463(12) 0.4206(4) 0.055 Uiso 1 1 d D . .
H521 H 0.1101(5) 0.6656(11) 0.4312(6) 0.055 Uiso 1 1 d D . .
O1 O 0.1444(3) 0.7118(2) 0.04479(14) 0.0472(9) Uani 1 1 d . . .
O2 O 0.2541(2) 0.7578(2) 0.06938(13) 0.0412(8) Uani 1 1 d . . .
O3 O 0.2619(2) 0.79774(18) 0.18351(13) 0.0346(7) Uani 1 1 d . . .
O4 O 0.1682(2) 0.79132(18) 0.28412(13) 0.0326(7) Uani 1 1 d . . .
O11 O 0.0563(2) 0.86527(18) 0.15270(13) 0.0364(8) Uani 1 1 d . . .
O12 O 0.0017(2) 0.96524(18) 0.24560(12) 0.0338(7) Uani 1 1 d . . .
O13 O -0.0194(2) 0.93077(17) 0.36418(12) 0.0293(7) Uani 1 1 d . . .
O14 O 0.0112(2) 0.78784(18) 0.40165(12) 0.0336(7) Uani 1 1 d . . .
O16 O -0.0305(2) 0.81720(17) 0.27524(12) 0.0306(7) Uani 1 1 d . . .
O17 O 0.0860(2) 0.68257(17) 0.30605(12) 0.0293(7) Uani 1 1 d . . .
O18 O 0.2801(2) 0.60541(19) 0.28081(13) 0.0341(7) Uani 1 1 d . . .
O19 O 0.3829(2) 0.6380(2) 0.19813(15) 0.0417(8) Uani 1 1 d . . .
O6 O 0.1953(2) 0.67311(18) 0.17296(13) 0.0346(7) Uani 1 1 d . . .
O7 O 0.0458(2) 0.70803(18) 0.14913(13) 0.0350(7) Uani 1 1 d . . .
O8 O -0.1232(2) 0.86309(19) 0.17165(14) 0.0383(8) Uani 1 1 d . . .
O9 O -0.1649(2) 0.9930(2) 0.23836(17) 0.0522(10) Uani 1 1 d . . .
Zn2 Zn 0.14180(4) 0.75133(3) 0.11970(2) 0.03408(12) Uani 1 1 d . . .
Zn1 Zn 0.33046(4) 0.78613(3) 0.10257(2) 0.03899(14) Uani 1 1 d . . .
Zn3 Zn 0.25285(3) 0.69634(3) 0.22428(2) 0.02998(11) Uani 1 1 d . . .
Zn8 Zn 0.18216(3) 0.59736(3) 0.33650(2) 0.03066(12) Uani 1 1 d D . .
Zn7 Zn 0.04829(3) 0.81061(3) 0.32266(2) 0.02774(11) Uani 1 1 d . . .
Zn6 Zn -0.04988(3) 1.03056(3) 0.32244(2) 0.02926(11) Uani 1 1 d . . .
Zn4 Zn -0.06603(4) 0.75470(3) 0.12527(2) 0.03775(13) Uani 1 1 d D . .
Zn5 Zn -0.05079(4) 0.89231(3) 0.21602(2) 0.03128(12) Uani 1 1 d . . .
O1S O 0.5188(2) 0.8540(2) 0.2071(3) 0.156(3) Uani 1 1 d DU . .
C1S C 0.5199(2) 0.7874(2) 0.20578(15) 0.162(4) Uani 1 1 d DU . .
C2S C 0.5791(6) 0.7195(4) 0.1582(3) 0.172(4) Uani 1 1 d DU . .
H2SA H 0.6073 0.7407 0.1271 0.258 Uiso 1 1 calc R . .
H2SB H 0.5440 0.6993 0.1446 0.258 Uiso 1 1 calc R . .
H2SC H 0.6244 0.6745 0.1719 0.258 Uiso 1 1 calc R . .
C3S C 0.4619(5) 0.7673(5) 0.2519(4) 0.189(5) Uani 1 1 d DU . .
H3SA H 0.4267 0.8141 0.2812 0.283 Uiso 1 1 calc R . .
H3SB H 0.4982 0.7191 0.2685 0.283 Uiso 1 1 calc R . .
H3SC H 0.4225 0.7554 0.2363 0.283 Uiso 1 1 calc R . .
O1T O 0.7267(4) 1.0544(2) 0.4228(3) 0.064(2) Uani 0.70 1 d PD A 1
C1T C 0.7394(5) 0.9839(3) 0.43175(18) 0.068(3) Uani 0.70 1 d PD A 1
C2T C 0.7797(5) 0.9163(3) 0.3836(2) 0.074(2) Uani 1 1 d D . .
H2TD H 0.7853 0.9207 0.3430 0.111 Uiso 0.30 1 calc PR A 2
H2TE H 0.7727 0.8676 0.3937 0.111 Uiso 0.30 1 calc PR A 2
H2TF H 0.8327 0.9115 0.3922 0.111 Uiso 0.30 1 calc PR A 2
H2TA H 0.7943 0.9376 0.3477 0.111 Uiso 0.70 1 calc PR A 1
H2TB H 0.7374 0.8965 0.3823 0.111 Uiso 0.70 1 calc PR A 1
H2TC H 0.8334 0.8709 0.3895 0.111 Uiso 0.70 1 calc PR A 1
C3T C 0.7105(7) 0.9626(5) 0.4888(2) 0.079(3) Uani 0.70 1 d PD . .
H3TD H 0.6723 1.0031 0.5218 0.119 Uiso 0.30 1 calc PR A 2
H3TE H 0.7723 0.9466 0.4861 0.119 Uiso 0.30 1 calc PR A 2
H3TF H 0.7013 0.9140 0.4928 0.119 Uiso 0.30 1 calc PR A 2
H3TA H 0.6837 1.0111 0.5164 0.119 Uiso 0.70 1 calc PR A 1
H3TB H 0.7615 0.9189 0.4988 0.119 Uiso 0.70 1 calc PR A 1
H3TC H 0.6672 0.9435 0.4891 0.119 Uiso 0.70 1 calc PR A 1
S1T' S 0.6836(4) 1.0076(4) 0.4241(3) 0.0722(17) Uani 0.30 1 d PD A 2
O1T' O 0.6933(14) 1.0811(10) 0.4182(13) 0.139(12) Uani 0.30 1 d PD A 2
O1U O 0.6622(3) 0.2380(6) 0.2630(5) 0.129(3) Uani 0.50 1 d PDU B 1
C1U C 0.7246(3) 0.2462(6) 0.2696(3) 0.119(2) Uani 0.50 1 d PDU B 1
C2U C 0.7193(9) 0.2899(9) 0.3228(4) 0.122(3) Uani 0.50 1 d PDU B 1
H2UA H 0.6607 0.3090 0.3492 0.182 Uiso 0.50 1 calc PR B 1
H2UB H 0.7296 0.3371 0.3132 0.182 Uiso 0.50 1 calc PR B 1
H2UC H 0.7642 0.2521 0.3405 0.182 Uiso 0.50 1 calc PR B 1
C3U C 0.8081(5) 0.2179(10) 0.2243(5) 0.128(3) Uani 0.50 1 d PDU B 1
H3UA H 0.8077 0.1854 0.1934 0.192 Uiso 0.50 1 calc PR B 1
H3UB H 0.8578 0.1841 0.2396 0.192 Uiso 0.50 1 calc PR B 1
H3UC H 0.8139 0.2656 0.2098 0.192 Uiso 0.50 1 calc PR B 1
O1U' O 0.7911(5) 0.3239(4) 0.2274(4) 0.122(3) Uani 0.50 1 d PDU C 2
C1U' C 0.7775(6) 0.2690(4) 0.2496(3) 0.119(3) Uani 0.50 1 d PDU C 2
C2U' C 0.7230(11) 0.2811(8) 0.3100(4) 0.130(4) Uani 0.50 1 d PDU C 2
H2UD H 0.7056 0.3358 0.3273 0.194 Uiso 0.50 1 calc PR C 2
H2UE H 0.7578 0.2393 0.3314 0.194 Uiso 0.50 1 calc PR C 2
H2UF H 0.6701 0.2762 0.3104 0.194 Uiso 0.50 1 calc PR C 2
C3U' C 0.8130(12) 0.1873(5) 0.2184(5) 0.120(3) Uani 0.50 1 d PDU C 2
H3UD H 0.8484 0.1855 0.1802 0.180 Uiso 0.50 1 calc PR C 2
H3UE H 0.7641 0.1776 0.2158 0.180 Uiso 0.50 1 calc PR C 2
H3UF H 0.8500 0.1448 0.2384 0.180 Uiso 0.50 1 calc PR C 2
O1U" O 0.7886(8) 0.4080(4) 0.2275(4) 0.184(7) Uani 0.50 1 d PD D 1
C1U" C 0.7795(5) 0.4712(3) 0.2055(3) 0.142(9) Uani 0.50 1 d PD D 1
C2U" C 0.7724(9) 0.5441(5) 0.2375(6) 0.208(12) Uani 0.50 1 d PD D 1
H2UG H 0.7899 0.5277 0.2725 0.312 Uiso 0.50 1 calc PR D 1
H2UH H 0.7114 0.5881 0.2469 0.312 Uiso 0.50 1 calc PR D 1
H2UI H 0.8113 0.5637 0.2140 0.312 Uiso 0.50 1 calc PR D 1
C3U" C 0.7541(8) 0.4868(7) 0.1517(4) 0.074(4) Uani 0.50 1 d PD D 1
H3UG H 0.7691 0.4347 0.1315 0.112 Uiso 0.50 1 calc PR D 1
H3UH H 0.7858 0.5131 0.1281 0.112 Uiso 0.50 1 calc PR D 1
H3UI H 0.6905 0.5231 0.1598 0.112 Uiso 0.50 1 calc PR D 1
O5W O 0.751(3) 0.551(3) 0.2054(18) 0.159(6) Uani 0.25 1 d PU E 2
O6W O 0.832(3) 0.501(2) 0.2192(17) 0.149(6) Uani 0.25 1 d PU E 2
O1V O 0.5186(3) 0.58608(19) 0.99835(16) 0.0592(11) Uani 1 1 d D . .
C1V C 0.5814(3) 0.5169(2) 0.99384(16) 0.0601(17) Uani 1 1 d D . .
C2V C 0.6288(4) 0.4624(3) 0.93847(19) 0.0609(17) Uani 1 1 d D . .
H2VA H 0.6051 0.4925 0.9082 0.091 Uiso 1 1 calc R . .
H2VB H 0.6202 0.4135 0.9415 0.091 Uiso 1 1 calc R . .
H2VC H 0.6919 0.4458 0.9297 0.091 Uiso 1 1 calc R . .
C3V C 0.6111(4) 0.4797(4) 1.0437(2) 0.085(3) Uani 1 1 d D . .
H3VA H 0.5762 0.5195 1.0774 0.128 Uiso 1 1 calc R . .
H3VB H 0.6735 0.4645 1.0374 0.128 Uiso 1 1 calc R . .
H3VC H 0.6031 0.4306 1.0491 0.128 Uiso 1 1 calc R . .
O1Z O 0.5155(7) 0.7833(4) 0.8486(4) 0.111(3) Uani 0.50 1 d PDU F 1
C1Z C 0.5341(7) 0.7248(3) 0.8154(3) 0.111(2) Uani 0.50 1 d PDU F 1
C2Z C 0.5577(13) 0.6402(4) 0.8340(5) 0.115(3) Uani 0.50 1 d PDU F 1
H2ZA H 0.5645 0.6395 0.8725 0.172 Uiso 0.50 1 calc PR F 1
H2ZB H 0.6132 0.5999 0.8082 0.172 Uiso 0.50 1 calc PR F 1
H2ZC H 0.5107 0.6263 0.8336 0.172 Uiso 0.50 1 calc PR F 1
C3Z C 0.5152(12) 0.7371(8) 0.7595(4) 0.119(4) Uani 0.50 1 d PDU F 1
H3ZA H 0.4609 0.7885 0.7626 0.178 Uiso 0.50 1 calc PR F 1
H3ZB H 0.5078 0.6912 0.7470 0.178 Uiso 0.50 1 calc PR F 1
H3ZC H 0.5643 0.7397 0.7319 0.178 Uiso 0.50 1 calc PR F 1
O1Z' O 0.5573(5) 0.7725(5) 0.8478(4) 0.121(3) Uani 0.50 1 d PDU G 2
C1Z' C 0.5561(7) 0.7192(4) 0.8191(2) 0.111(2) Uani 0.50 1 d PDU G 2
C2Z' C 0.5577(12) 0.6428(6) 0.8439(5) 0.110(3) Uani 0.50 1 d PDU G 2
H2ZD H 0.5170 0.6581 0.8819 0.165 Uiso 0.50 1 calc PR G 2
H2ZE H 0.6175 0.6054 0.8461 0.165 Uiso 0.50 1 calc PR G 2
H2ZF H 0.5398 0.6156 0.8197 0.165 Uiso 0.50 1 calc PR G 2
C3Z' C 0.5827(13) 0.7134(9) 0.7564(2) 0.115(4) Uani 0.50 1 d PDU G 2
H3ZD H 0.5624 0.7687 0.7443 0.173 Uiso 0.50 1 calc PR G 2
H3ZE H 0.5561 0.6852 0.7409 0.173 Uiso 0.50 1 calc PR G 2
H3ZF H 0.6470 0.6825 0.7425 0.173 Uiso 0.50 1 calc PR G 2
O1P O 0.3611(6) 0.6062(7) 0.5393(3) 0.159(4) Uani 0.50 1 d PDU . .
C1P C 0.4036(3) 0.5737(5) 0.4906(3) 0.143(3) Uani 0.50 1 d PDU . .
C2P C 0.3865(6) 0.5141(7) 0.4611(6) 0.137(4) Uani 0.50 1 d PDU . .
H2PA H 0.3440 0.5015 0.4879 0.205 Uiso 0.50 1 calc PR . .
H2PB H 0.4418 0.4635 0.4467 0.205 Uiso 0.50 1 calc PR . .
H2PC H 0.3625 0.5387 0.4295 0.205 Uiso 0.50 1 calc PR . .
C3P C 0.4686(7) 0.5972(9) 0.4562(5) 0.140(4) Uani 0.50 1 d PDU . .
H3PA H 0.4752 0.6352 0.4795 0.209 Uiso 0.50 1 calc PR . .
H3PB H 0.4481 0.6239 0.4240 0.209 Uiso 0.50 1 calc PR . .
H3PC H 0.5255 0.5480 0.4422 0.209 Uiso 0.50 1 calc PR . .
O1N O 0.2722(3) 0.2544(5) 0.3356(4) 0.105(3) Uani 0.50 1 d PDU H 1
C1N C 0.2235(3) 0.2264(4) 0.3605(4) 0.107(3) Uani 0.50 1 d PDU H 1
C2N C 0.2494(7) 0.1651(7) 0.4028(5) 0.108(4) Uani 0.50 1 d PDU H 1
H2NA H 0.3138 0.1365 0.3953 0.162 Uiso 0.50 1 calc PR H 1
H2NB H 0.2284 0.1251 0.3995 0.162 Uiso 0.50 1 calc PR H 1
H2NC H 0.2230 0.1938 0.4412 0.162 Uiso 0.50 1 calc PR H 1
C3N C 0.1300(4) 0.2636(9) 0.3596(7) 0.119(3) Uani 0.50 1 d PDU H 1
H3NA H 0.1086 0.3220 0.3545 0.179 Uiso 0.50 1 calc PR H 1
H3NB H 0.0945 0.2579 0.3955 0.179 Uiso 0.50 1 calc PR H 1
H3NC H 0.1250 0.2356 0.3283 0.179 Uiso 0.50 1 calc PR H 1
O1N' O 0.1448(9) 0.2250(6) 0.3559(2) 0.131(3) Uani 0.50 1 d PDU I 2
C1N' C 0.1649(8) 0.2387(4) 0.3064(2) 0.137(3) Uani 0.50 1 d PDU I 2
C2N' C 0.1484(13) 0.3236(5) 0.2912(6) 0.147(5) Uani 0.50 1 d PDU I 2
H2ND H 0.0892 0.3641 0.3128 0.220 Uiso 0.50 1 calc PR I 2
H2NE H 0.1532 0.3258 0.2506 0.220 Uiso 0.50 1 calc PR I 2
H2NF H 0.1922 0.3361 0.3004 0.220 Uiso 0.50 1 calc PR I 2
C3N' C 0.1853(14) 0.1795(8) 0.2585(4) 0.141(4) Uani 0.50 1 d PDU I 2
H3ND H 0.1526 0.1484 0.2701 0.212 Uiso 0.50 1 calc PR I 2
H3NE H 0.2487 0.1416 0.2473 0.212 Uiso 0.50 1 calc PR I 2
H3NF H 0.1682 0.2092 0.2264 0.212 Uiso 0.50 1 calc PR I 2
O8W O 0.4081(11) 0.0776(10) 0.1986(8) 0.142(5) Uani 0.50 1 d PU J 2
O1R O 0.2365(3) 0.1375(4) 0.1971(5) 0.115(3) Uani 0.50 1 d PDU K 1
C1R C 0.2796(4) 0.1703(3) 0.2061(6) 0.107(3) Uani 0.50 1 d PDU K 1
C2R C 0.3691(5) 0.1222(6) 0.2165(8) 0.117(3) Uani 0.50 1 d PDU K 1
H2RA H 0.3959 0.0652 0.1998 0.175 Uiso 0.50 1 calc PR K 1
H2RB H 0.3628 0.1234 0.2573 0.175 Uiso 0.50 1 calc PR K 1
H2RC H 0.4068 0.1468 0.1990 0.175 Uiso 0.50 1 calc PR K 1
C3R C 0.2464(8) 0.2601(4) 0.2061(8) 0.113(4) Uani 0.50 1 d PDU K 1
H3RA H 0.2037 0.2817 0.1835 0.169 Uiso 0.50 1 calc PR K 1
H3RB H 0.2957 0.2714 0.1896 0.169 Uiso 0.50 1 calc PR K 1
H3RC H 0.2176 0.2866 0.2450 0.169 Uiso 0.50 1 calc PR K 1
O1M O 0.6026(13) 0.6793(4) 0.3168(4) 0.169(6) Uani 0.25 1 d PDU . .
C1M C 0.6143(5) 0.6264(4) 0.3499(3) 0.068(5) Uani 0.25 1 d PDU . .
C2M C 0.6398(9) 0.6332(10) 0.4031(5) 0.086(5) Uani 0.25 1 d PDU . .
H2MA H 0.6316 0.6888 0.4101 0.129 Uiso 0.25 1 calc PR . .
H2MB H 0.7017 0.5934 0.3984 0.129 Uiso 0.25 1 calc PR . .
H2MC H 0.6026 0.6218 0.4352 0.129 Uiso 0.25 1 calc PR . .
C3M C 0.6256(14) 0.5446(6) 0.3329(8) 0.085(5) Uani 0.25 1 d PDU . .
H3MA H 0.5815 0.5513 0.3133 0.128 Uiso 0.25 1 calc PR . .
H3MB H 0.6182 0.5166 0.3666 0.128 Uiso 0.25 1 calc PR . .
H3MC H 0.6848 0.5119 0.3075 0.128 Uiso 0.25 1 calc PR . .
O1L O 0.5107(4) 0.8823(8) 0.3637(5) 0.108(3) Uani 0.25 1 d PDU L 1
C1L C 0.5754(5) 0.8444(4) 0.3820(5) 0.100(3) Uani 0.25 1 d PDU L 1
C2L C 0.6489(9) 0.7613(6) 0.3541(8) 0.101(3) Uani 0.25 1 d PDU L 1
H2LA H 0.6445 0.7521 0.3161 0.152 Uiso 0.25 1 calc PR L 1
H2LB H 0.6439 0.7185 0.3768 0.152 Uiso 0.25 1 calc PR L 1
H2LC H 0.7059 0.7593 0.3513 0.152 Uiso 0.25 1 calc PR L 1
C3L C 0.5914(12) 0.8811(12) 0.4281(9) 0.101(3) Uani 0.25 1 d PDU L 1
H3LA H 0.5514 0.9403 0.4347 0.152 Uiso 0.25 1 calc PR L 1
H3LB H 0.6525 0.8716 0.4172 0.152 Uiso 0.25 1 calc PR L 1
H3LC H 0.5809 0.8557 0.4627 0.152 Uiso 0.25 1 calc PR L 1
O3W O 0.472(3) 0.938(3) 0.334(2) 0.217(6) Uani 0.25 1 d PU M 2
O4W O 0.6229(8) 0.8559(11) 0.3173(8) 0.144(6) Uani 0.50 1 d P N 2
S1X S 0.8890(3) 0.9991(2) 0.08833(17) 0.0899(10) Uani 0.50 1 d PDU O 1
O1X O 0.9478(10) 0.9361(6) 0.0374(4) 0.102(2) Uani 0.50 1 d PDU O 1
C1X C 0.9156(11) 1.0714(7) 0.0677(7) 0.090(3) Uani 0.50 1 d PDU O 1
H1XB H 0.9784 1.0464 0.0476 0.135 Uiso 0.50 1 calc PR O 1
H1XC H 0.9035 1.1078 0.1007 0.135 Uiso 0.50 1 calc PR O 1
H1XD H 0.8807 1.1032 0.0422 0.135 Uiso 0.50 1 calc PR O 1
C2X C 0.7956(9) 1.0404(10) 0.0690(7) 0.100(3) Uani 0.50 1 d PDU O 1
H2XA H 0.7897 0.9971 0.0510 0.151 Uiso 0.50 1 calc PR O 1
H2XB H 0.7966 1.0804 0.0422 0.151 Uiso 0.50 1 calc PR O 1
H2XC H 0.7456 1.0681 0.1025 0.151 Uiso 0.50 1 calc PR O 1
S1X' S 0.8523(3) 0.9813(3) 0.0556(3) 0.1111(19) Uani 0.25 1 d PDU P 2
O1X' O 0.8635(7) 0.9124(6) 0.0280(7) 0.097(3) Uani 0.25 1 d PDU P 2
C1X' C 0.9417(5) 0.9688(11) 0.0646(10) 0.099(3) Uani 0.25 1 d PDU P 2
H1XF H 0.9900 0.9365 0.0312 0.148 Uiso 0.25 1 calc PR P 2
H1XG H 0.9520 0.9396 0.0980 0.148 Uiso 0.25 1 calc PR P 2
H1XH H 0.9392 1.0224 0.0702 0.148 Uiso 0.25 1 calc PR P 2
C2X' C 0.7713(8) 1.0504(10) 0.1000(9) 0.104(4) Uani 0.25 1 d PDU P 2
H2XD H 0.7326 1.0917 0.0801 0.155 Uiso 0.25 1 calc PR P 2
H2XE H 0.7923 1.0766 0.1226 0.155 Uiso 0.25 1 calc PR P 2
H2XF H 0.7385 1.0262 0.1249 0.155 Uiso 0.25 1 calc PR P 2
O2W O 0.8773(13) 0.9290(12) 0.0361(9) 0.066(4) Uani 0.25 1 d PU Q 3
S1Y S 0.3141(3) 0.7461(4) 0.4229(3) 0.0927(15) Uani 0.25 1 d PDU R 1
O1Y O 0.2497(5) 0.7250(7) 0.4473(6) 0.087(3) Uani 0.25 1 d PDU R 1
C1Y C 0.3553(10) 0.7079(9) 0.3592(4) 0.080(3) Uani 0.25 1 d PDU R 1
H1YB H 0.3302 0.6728 0.3517 0.120 Uiso 0.25 1 calc PR R 1
H1YC H 0.4193 0.6750 0.3519 0.120 Uiso 0.25 1 calc PR R 1
H1YD H 0.3419 0.7520 0.3345 0.120 Uiso 0.25 1 calc PR R 1
C2Y C 0.3216(8) 0.8267(7) 0.4307(9) 0.085(3) Uani 0.25 1 d PDU R 1
H2YA H 0.2670 0.8682 0.4566 0.127 Uiso 0.25 1 calc PR R 1
H2YB H 0.3311 0.8477 0.3939 0.127 Uiso 0.25 1 calc PR R 1
H2YC H 0.3712 0.8147 0.4463 0.127 Uiso 0.25 1 calc PR R 1
S1Y' S 0.2832(4) 0.7726(5) 0.4109(3) 0.0883(16) Uani 0.25 1 d PDU S 2
O1Y' O 0.2103(8) 0.7726(12) 0.4462(7) 0.088(3) Uani 0.25 1 d PDU S 2
C1Y' C 0.3255(10) 0.8096(13) 0.4432(9) 0.087(3) Uani 0.25 1 d PDU S 2
H1YF H 0.2789 0.8555 0.4707 0.130 Uiso 0.25 1 calc PR S 2
H1YG H 0.3610 0.8293 0.4160 0.130 Uiso 0.25 1 calc PR S 2
H1YH H 0.3632 0.7672 0.4630 0.130 Uiso 0.25 1 calc PR S 2
C2Y' C 0.3525(11) 0.7134(13) 0.3570(7) 0.080(3) Uani 0.25 1 d PDU S 2
H2YD H 0.3217 0.7085 0.3304 0.119 Uiso 0.25 1 calc PR S 2
H2YE H 0.3869 0.6592 0.3682 0.119 Uiso 0.25 1 calc PR S 2
H2YF H 0.3921 0.7357 0.3388 0.119 Uiso 0.25 1 calc PR S 2
O7W O 0.2373(6) 0.7482(6) 0.4354(4) 0.064(2) Uani 0.50 1 d PU T 3
S1Q S 0.0442(7) 0.3019(7) 0.1446(7) 0.1544(17) Uani 0.25 1 d PDU U 1
S1Q' S 0.0107(7) 0.3373(7) 0.1229(7) 0.1607(17) Uani 0.25 1 d PDU U 2
O1Q O -0.0072(9) 0.3840(8) 0.1714(8) 0.155(2) Uani 0.50 1 d PDU . .
C1Q C 0.1034(11) 0.3062(13) 0.0813(9) 0.158(2) Uani 0.50 1 d PDU . .
H1QD H 0.1212 0.3474 0.0846 0.237 Uiso 0.25 1 d PR U 2
H1QE H 0.1424 0.2563 0.0935 0.237 Uiso 0.25 1 d PR U 2
H1QF H 0.1059 0.2962 0.0425 0.237 Uiso 0.25 1 d PR U 2
H1QA H 0.1425 0.3237 0.0903 0.237 Uiso 0.25 1 d PR U 1
H1QB H 0.1372 0.2527 0.0603 0.237 Uiso 0.25 1 d PR U 1
H1QC H 0.0695 0.3444 0.0588 0.237 Uiso 0.25 1 d PR U 1
C2Q C -0.0163(15) 0.2688(14) 0.1227(19) 0.155(2) Uani 0.25 1 d PDU . .
H2QD H -0.0755 0.2887 0.1462 0.232 Uiso 0.25 1 d PR U 2
H2QE H -0.0146 0.2587 0.0841 0.232 Uiso 0.25 1 d PR U 2
H2QF H 0.0219 0.2188 0.1351 0.232 Uiso 0.25 1 d PR U 2
H2QA H -0.0589 0.2640 0.1535 0.232 Uiso 0.25 1 d PR U 1
H2QB H -0.0462 0.3081 0.0992 0.232 Uiso 0.25 1 d PR U 1
H2QC H 0.0215 0.2165 0.1007 0.232 Uiso 0.25 1 d PR U 1
O1O O 0.5110(9) 0.2801(4) 0.3753(4) 0.081(3) Uani 0.25 1 d PDU V 1
C1O C 0.5251(6) 0.2201(4) 0.4022(3) 0.080(2) Uani 0.25 1 d PDU V 1
C2O C 0.5342(10) 0.2221(10) 0.4617(4) 0.077(3) Uani 0.25 1 d PDU V 1
H2OA H 0.5476 0.2666 0.4684 0.115 Uiso 0.25 1 calc PR V 1
H2OB H 0.5821 0.1696 0.4664 0.115 Uiso 0.25 1 calc PR V 1
H2OC H 0.4789 0.2315 0.4889 0.115 Uiso 0.25 1 calc PR V 1
C3O C 0.5036(12) 0.1558(8) 0.3867(8) 0.086(3) Uani 0.25 1 d PDU V 1
H3OA H 0.4997 0.1586 0.3475 0.129 Uiso 0.25 1 calc PR V 1
H3OB H 0.4470 0.1649 0.4120 0.129 Uiso 0.25 1 calc PR V 1
H3OC H 0.5499 0.1016 0.3903 0.129 Uiso 0.25 1 calc PR V 1
O10W O 0.4400(19) 0.168(2) 0.3630(12) 0.134(12) Uani 0.25 1 d P W 2

loop_
_atom_site_aniso_label
_atom_site_aniso_U_11
_atom_site_aniso_U_22
_atom_site_aniso_U_33
_atom_site_aniso_U_23
_atom_site_aniso_U_13
_atom_site_aniso_U_12
C1 0.058(3) 0.042(3) 0.027(2) 0.0025(19) -0.006(2) -0.016(2)
C2 0.061(3) 0.047(3) 0.032(3) 0.000(2) -0.014(2) -0.019(2)
C3 0.066(4) 0.070(4) 0.035(3) 0.001(3) -0.019(3) -0.020(3)
C4 0.072(4) 0.102(5) 0.029(3) 0.001(3) -0.016(3) -0.015(4)
C5 0.063(4) 0.115(6) 0.034(3) 0.014(3) -0.011(3) -0.034(4)
C6 0.055(3) 0.067(4) 0.034(3) 0.005(2) -0.006(2) -0.024(3)
C7 0.053(3) 0.060(3) 0.043(3) 0.017(3) 0.000(3) -0.018(3)
C8 0.053(3) 0.033(2) 0.052(3) 0.018(2) -0.003(3) -0.013(2)
C9 0.055(3) 0.044(3) 0.058(4) 0.018(3) -0.002(3) -0.017(3)
C10 0.053(3) 0.045(3) 0.079(4) 0.030(3) -0.003(3) -0.020(3)
C11 0.075(4) 0.074(4) 0.088(5) 0.035(4) -0.004(4) -0.036(4)
C12 0.079(5) 0.075(4) 0.092(6) 0.029(4) 0.003(4) -0.043(4)
C13 0.069(4) 0.063(4) 0.104(6) 0.031(4) -0.008(4) -0.032(3)
C14 0.069(4) 0.055(3) 0.086(5) 0.022(3) -0.006(4) -0.034(3)
C15 0.058(3) 0.043(3) 0.078(4) 0.021(3) -0.004(3) -0.021(3)
C16 0.063(3) 0.042(3) 0.068(4) 0.016(3) -0.007(3) -0.028(3)
C17 0.056(3) 0.029(2) 0.057(3) 0.007(2) 0.006(3) -0.018(2)
C18 0.057(3) 0.031(2) 0.064(4) -0.008(2) 0.010(3) -0.024(2)
C19 0.049(3) 0.039(2) 0.055(3) -0.011(2) 0.004(3) -0.025(2)
C20 0.070(3) 0.056(3) 0.073(4) -0.024(3) 0.010(3) -0.044(3)
C21 0.068(3) 0.078(3) 0.065(4) -0.043(3) 0.020(3) -0.053(3)
C22 0.045(3) 0.059(3) 0.043(3) -0.018(2) 0.006(2) -0.033(2)
C23 0.035(2) 0.041(2) 0.033(2) -0.0094(19) -0.0066(19) -0.0144(19)
C24 0.045(2) 0.032(2) 0.035(2) -0.0014(18) -0.006(2) -0.0187(19)
C49 0.053(3) 0.031(2) 0.025(2) 0.0060(16) -0.005(2) -0.0206(19)
C50 0.057(3) 0.029(2) 0.026(2) 0.0071(16) -0.010(2) -0.017(2)
C51 0.068(3) 0.033(2) 0.024(2) 0.0042(17) 0.001(2) -0.021(2)
C52 0.090(4) 0.047(3) 0.033(3) 0.006(2) 0.005(3) -0.035(3)
C53 0.079(4) 0.045(3) 0.041(3) 0.001(2) 0.009(3) -0.039(3)
C54 0.062(3) 0.039(2) 0.029(2) 0.0003(18) 0.000(2) -0.029(2)
C55 0.065(3) 0.039(2) 0.033(2) 0.0055(18) -0.006(2) -0.034(2)
C56 0.058(3) 0.034(2) 0.032(2) 0.0049(17) -0.013(2) -0.0292(19)
C57 0.066(3) 0.043(2) 0.029(2) 0.0073(18) -0.009(2) -0.036(2)
C58 0.059(3) 0.037(2) 0.042(3) 0.0092(18) -0.016(2) -0.032(2)
C59 0.084(4) 0.044(2) 0.045(3) 0.010(2) -0.010(3) -0.044(2)
C60 0.084(4) 0.039(2) 0.056(3) 0.009(2) -0.015(3) -0.040(2)
C61 0.092(4) 0.040(3) 0.049(3) 0.001(2) -0.015(3) -0.036(3)
C62 0.090(4) 0.040(2) 0.039(3) 0.002(2) -0.018(3) -0.036(3)
C63 0.060(3) 0.037(2) 0.035(2) 0.0065(18) -0.019(2) -0.030(2)
C64 0.069(3) 0.033(2) 0.027(2) 0.0085(17) -0.017(2) -0.029(2)
C65 0.052(2) 0.033(2) 0.028(2) 0.0090(16) -0.0208(19) -0.0251(18)
C66 0.055(3) 0.032(2) 0.026(2) 0.0039(16) -0.012(2) -0.0225(19)
C67 0.045(2) 0.032(2) 0.025(2) 0.0052(16) -0.0100(18) -0.0200(18)
C68 0.069(3) 0.036(2) 0.022(2) 0.0034(17) -0.012(2) -0.025(2)
C69 0.073(3) 0.043(2) 0.021(2) 0.0076(17) -0.009(2) -0.032(2)
C70 0.057(3) 0.030(2) 0.026(2) 0.0101(16) -0.010(2) -0.021(2)
C71 0.036(2) 0.0291(19) 0.0219(19) 0.0044(15) -0.0077(17) -0.0159(17)
C72 0.037(2) 0.0280(18) 0.0218(19) 0.0031(14) -0.0098(17) -0.0164(16)
C73 0.046(2) 0.0302(19) 0.0193(18) 0.0024(15) -0.0087(17) -0.0201(18)
C74 0.046(2) 0.0312(19) 0.024(2) 0.0065(15) -0.0128(18) -0.0210(18)
C75 0.049(2) 0.035(2) 0.034(2) 0.0103(17) -0.018(2) -0.0212(19)
C76 0.053(3) 0.048(2) 0.045(3) 0.011(2) -0.022(2) -0.032(2)
C77 0.066(3) 0.040(2) 0.036(2) 0.0106(18) -0.018(2) -0.035(2)
C78 0.050(2) 0.033(2) 0.030(2) 0.0045(17) -0.013(2) -0.0224(19)
C79 0.055(3) 0.031(2) 0.033(2) 0.0049(17) -0.012(2) -0.0252(19)
C80 0.047(2) 0.0219(18) 0.032(2) 0.0015(16) -0.010(2) -0.0131(18)
C81 0.050(3) 0.0246(19) 0.036(2) 0.0051(17) -0.011(2) -0.0170(18)
C82 0.061(3) 0.026(2) 0.032(2) 0.0041(17) -0.011(2) -0.020(2)
C83 0.066(3) 0.032(2) 0.039(3) 0.0066(18) -0.010(2) -0.027(2)
C84 0.082(4) 0.040(2) 0.036(3) 0.014(2) -0.013(3) -0.035(2)
C85 0.079(4) 0.043(3) 0.052(3) 0.028(2) -0.027(3) -0.028(3)
C86 0.070(3) 0.037(2) 0.058(3) 0.022(2) -0.026(3) -0.023(2)
C87 0.064(3) 0.026(2) 0.039(3) 0.0065(18) -0.016(2) -0.019(2)
C88 0.048(3) 0.025(2) 0.043(3) 0.0084(18) -0.013(2) -0.009(2)
C89 0.053(3) 0.0222(19) 0.032(2) 0.0036(16) -0.007(2) -0.0136(19)
C90 0.049(3) 0.041(3) 0.038(3) 0.014(2) -0.011(2) -0.015(2)
C91 0.043(3) 0.042(3) 0.042(3) 0.012(2) -0.010(2) -0.011(2)
C92 0.040(3) 0.063(4) 0.059(4) 0.026(3) -0.009(3) -0.008(3)
C93 0.038(3) 0.073(4) 0.070(4) 0.028(3) -0.013(3) -0.007(3)
C94 0.038(3) 0.065(3) 0.050(3) 0.015(3) -0.008(2) -0.018(3)
C95 0.038(2) 0.043(2) 0.035(2) 0.0022(19) -0.009(2) -0.015(2)
C96 0.040(2) 0.037(2) 0.028(2) 0.0030(17) -0.0085(19) -0.0138(19)
C25 0.052(2) 0.0274(19) 0.0226(19) 0.0021(15) -0.0137(19) -0.0181(18)
C26 0.049(2) 0.0288(19) 0.024(2) -0.0006(15) -0.0111(19) -0.0188(18)
C27 0.048(3) 0.031(2) 0.032(2) 0.0012(17) -0.018(2) -0.0123(19)
C28 0.065(3) 0.031(2) 0.041(3) 0.0039(19) -0.021(2) -0.018(2)
C29 0.064(3) 0.029(2) 0.048(3) 0.0076(19) -0.022(2) -0.025(2)
C30 0.052(3) 0.036(2) 0.034(2) 0.0039(18) -0.015(2) -0.024(2)
C31 0.061(3) 0.041(2) 0.042(3) 0.0049(19) -0.019(2) -0.031(2)
C32 0.055(3) 0.039(2) 0.047(3) 0.000(2) -0.019(2) -0.025(2)
C33 0.053(3) 0.041(2) 0.051(3) -0.007(2) -0.014(2) -0.026(2)
C34 0.055(3) 0.049(3) 0.049(3) -0.009(2) -0.010(2) -0.032(2)
C35 0.052(3) 0.052(3) 0.063(4) -0.011(2) -0.011(3) -0.031(2)
C36 0.071(3) 0.059(3) 0.068(4) -0.018(3) -0.020(3) -0.038(3)
C37 0.102(4) 0.067(4) 0.081(4) -0.008(3) -0.047(4) -0.046(3)
C38 0.090(4) 0.062(3) 0.089(5) -0.004(3) -0.051(4) -0.038(3)
C39 0.075(3) 0.044(3) 0.070(4) -0.005(2) -0.037(3) -0.027(3)
C40 0.070(3) 0.039(3) 0.085(4) -0.007(3) -0.046(3) -0.018(3)
C41 0.059(3) 0.039(2) 0.056(3) -0.006(2) -0.026(3) -0.023(2)
C42 0.063(3) 0.044(3) 0.082(4) -0.008(3) -0.049(3) -0.019(2)
C43 0.060(3) 0.042(3) 0.080(4) -0.016(3) -0.039(3) -0.011(3)
C44 0.070(4) 0.060(4) 0.149(7) -0.045(4) -0.064(4) 0.004(3)
C45 0.072(4) 0.065(4) 0.207(9) -0.068(5) -0.078(5) 0.012(4)
C46 0.084(4) 0.049(3) 0.162(7) -0.044(4) -0.082(4) 0.005(3)
C47 0.065(3) 0.034(2) 0.074(4) -0.013(2) -0.046(3) -0.006(2)
C48 0.059(3) 0.030(2) 0.057(3) -0.002(2) -0.037(2) -0.010(2)
N1 0.050(2) 0.039(2) 0.040(2) 0.0095(18) 0.000(2) -0.0155(19)
N2 0.049(2) 0.0318(19) 0.053(3) 0.0064(18) 0.001(2) -0.0193(18)
N5 0.056(2) 0.0331(17) 0.0292(19) 0.0033(14) -0.0085(17) -0.0281(16)
N6 0.052(2) 0.0299(16) 0.0268(17) 0.0062(13) -0.0165(16) -0.0251(15)
N7 0.049(2) 0.0282(17) 0.0289(18) 0.0066(14) -0.0121(17) -0.0195(15)
N8 0.045(2) 0.0307(18) 0.033(2) 0.0060(15) -0.0089(18) -0.0131(17)
N3 0.050(2) 0.0326(18) 0.042(2) -0.0006(16) -0.0195(18) -0.0202(17)
N4 0.065(2) 0.036(2) 0.056(3) -0.0068(18) -0.032(2) -0.0187(19)
O5 0.0489(19) 0.0348(16) 0.0321(17) -0.0002(13) -0.0002(15) -0.0182(14)
O10 0.078(2) 0.065(2) 0.0383(19) 0.0110(16) -0.0305(18) -0.037(2)
O15 0.0546(18) 0.0285(14) 0.0347(17) 0.0038(12) -0.0171(15) -0.0193(13)
O20 0.0458(17) 0.0356(15) 0.0273(15) 0.0062(12) -0.0108(14) -0.0178(14)
O1 0.064(2) 0.0524(19) 0.0260(16) -0.0027(14) -0.0102(16) -0.0282(17)
O2 0.0551(19) 0.0414(17) 0.0231(15) -0.0015(12) -0.0051(14) -0.0220(15)
O3 0.0447(17) 0.0291(14) 0.0286(15) -0.0010(11) -0.0061(14) -0.0180(13)
O4 0.0379(15) 0.0342(14) 0.0258(15) -0.0039(11) -0.0043(13) -0.0187(13)
O11 0.0578(19) 0.0260(14) 0.0218(14) 0.0037(11) -0.0095(14) -0.0173(13)
O12 0.0528(17) 0.0303(14) 0.0238(14) 0.0039(11) -0.0094(13) -0.0246(13)
O13 0.0422(15) 0.0298(13) 0.0190(13) 0.0060(10) -0.0071(12) -0.0201(12)
O14 0.0486(17) 0.0261(14) 0.0211(14) 0.0047(11) -0.0074(13) -0.0145(13)
O16 0.0444(15) 0.0254(13) 0.0264(14) 0.0057(11) -0.0157(13) -0.0171(12)
O17 0.0366(15) 0.0245(13) 0.0253(14) 0.0044(11) -0.0102(12) -0.0123(12)
O18 0.0341(15) 0.0329(15) 0.0304(16) 0.0057(12) -0.0066(13) -0.0127(13)
O19 0.0363(17) 0.0443(18) 0.0378(18) 0.0108(14) -0.0036(15) -0.0169(14)
O6 0.0495(17) 0.0297(14) 0.0254(15) 0.0019(11) -0.0114(13) -0.0184(13)
O7 0.0514(17) 0.0268(14) 0.0317(15) 0.0037(11) -0.0194(14) -0.0183(13)
O8 0.0517(17) 0.0291(14) 0.0382(17) 0.0006(12) -0.0237(15) -0.0162(13)
O9 0.062(2) 0.0287(16) 0.064(2) -0.0072(15) -0.0394(18) -0.0086(15)
Zn2 0.0498(3) 0.0288(2) 0.0224(2) 0.00027(18) -0.0107(2) -0.0168(2)
Zn1 0.0498(3) 0.0309(2) 0.0312(3) 0.0027(2) -0.0024(2) -0.0191(2)
Zn3 0.0360(2) 0.0289(2) 0.0228(2) 0.00150(18) -0.0071(2) -0.0137(2)
Zn8 0.0375(3) 0.0251(2) 0.0263(2) 0.00591(18) -0.0080(2) -0.01267(19)
Zn7 0.0364(2) 0.0263(2) 0.0196(2) 0.00312(16) -0.00803(19) -0.01371(19)
Zn6 0.0470(3) 0.0267(2) 0.0207(2) 0.00529(16) -0.0111(2) -0.02190(19)
Zn4 0.0535(3) 0.0279(2) 0.0374(3) 0.00033(19) -0.0226(2) -0.0184(2)
Zn5 0.0477(3) 0.0241(2) 0.0255(2) 0.00427(17) -0.0166(2) -0.0164(2)
O1S 0.161(4) 0.161(4) 0.176(5) 0.010(3) -0.058(3) -0.095(3)
C1S 0.161(5) 0.165(5) 0.165(6) 0.020(4) -0.048(4) -0.078(4)
C2S 0.168(5) 0.174(5) 0.181(6) 0.012(4) -0.048(4) -0.084(4)
C3S 0.185(6) 0.190(6) 0.195(6) 0.024(4) -0.050(4) -0.091(4)
O1T 0.048(4) 0.060(4) 0.069(4) 0.001(3) 0.001(3) -0.022(3)
C1T 0.054(5) 0.048(5) 0.104(8) 0.008(5) -0.023(5) -0.026(4)
C2T 0.082(4) 0.057(3) 0.082(5) 0.000(3) -0.004(4) -0.041(3)
C3T 0.077(7) 0.067(6) 0.070(7) 0.004(5) 0.009(6) -0.029(5)
S1T' 0.065(3) 0.073(3) 0.079(4) 0.008(3) -0.001(3) -0.041(3)
O1T' 0.080(17) 0.101(17) 0.16(2) -0.067(17) -0.012(16) 0.011(14)
O1U 0.126(3) 0.083(6) 0.185(7) 0.028(5) -0.077(5) -0.039(4)
C1U 0.123(3) 0.085(3) 0.161(3) 0.044(3) -0.073(3) -0.042(3)
C2U 0.120(6) 0.087(6) 0.168(5) 0.034(5) -0.066(5) -0.043(5)
C3U 0.130(4) 0.094(5) 0.158(5) 0.049(5) -0.069(4) -0.037(5)
O1U' 0.137(6) 0.093(4) 0.159(6) 0.041(4) -0.076(5) -0.056(4)
C1U' 0.126(4) 0.086(3) 0.158(4) 0.045(3) -0.073(3) -0.042(3)
C2U' 0.126(5) 0.091(5) 0.167(4) 0.043(4) -0.062(4) -0.036(5)
C3U' 0.130(5) 0.082(4) 0.156(5) 0.052(4) -0.068(5) -0.044(4)
O1U" 0.221(15) 0.181(13) 0.24(2) 0.107(13) -0.109(15) -0.150(12)
C1U" 0.137(11) 0.131(12) 0.23(3) 0.073(14) -0.062(15) -0.118(9)
C2U" 0.29(2) 0.19(2) 0.29(3) 0.07(2) -0.21(2) -0.172(19)
C3U" 0.075(8) 0.111(10) 0.060(8) 0.020(7) -0.014(7) -0.065(7)
O5W 0.159(7) 0.159(7) 0.158(7) 0.019(4) -0.043(4) -0.075(4)
O6W 0.150(7) 0.151(7) 0.150(7) 0.017(4) -0.041(4) -0.072(4)
O1V 0.076(3) 0.045(2) 0.048(2) -0.0048(17) -0.005(2) -0.0262(19)
C1V 0.065(3) 0.043(3) 0.070(4) -0.003(3) -0.014(3) -0.025(3)
C2V 0.061(3) 0.061(3) 0.057(4) -0.018(3) 0.002(3) -0.033(3)
C3V 0.068(4) 0.078(5) 0.068(4) -0.019(4) -0.026(4) 0.005(4)
O1Z 0.115(5) 0.106(3) 0.106(4) 0.001(3) -0.022(4) -0.049(4)
C1Z 0.116(3) 0.103(3) 0.103(3) -0.001(3) -0.026(3) -0.043(3)
C2Z 0.111(5) 0.100(3) 0.109(5) 0.003(4) -0.025(5) -0.031(5)
C3Z 0.127(6) 0.101(6) 0.106(4) 0.001(4) -0.029(5) -0.036(6)
O1Z' 0.129(5) 0.109(4) 0.108(4) -0.012(4) -0.028(4) -0.041(4)
C1Z' 0.116(4) 0.104(3) 0.102(3) -0.002(3) -0.028(3) -0.043(3)
C2Z' 0.107(5) 0.100(4) 0.103(5) 0.003(4) -0.031(5) -0.030(4)
C3Z' 0.123(6) 0.102(5) 0.102(3) -0.003(4) -0.027(5) -0.038(5)
O1P 0.096(6) 0.217(8) 0.124(5) -0.069(5) -0.009(5) -0.046(6)
C1P 0.080(5) 0.203(6) 0.114(5) -0.059(4) -0.023(4) -0.037(4)
C2P 0.068(5) 0.201(7) 0.109(8) -0.054(6) -0.024(6) -0.033(5)
C3P 0.084(7) 0.193(8) 0.109(7) -0.060(7) -0.023(6) -0.035(6)
O1N 0.119(4) 0.120(5) 0.087(6) -0.001(4) -0.013(5) -0.073(4)
C1N 0.120(3) 0.121(4) 0.098(5) -0.003(4) -0.017(4) -0.078(3)
C2N 0.122(7) 0.103(7) 0.091(7) -0.010(5) 0.003(5) -0.061(5)
C3N 0.125(4) 0.137(5) 0.116(5) -0.003(5) -0.024(4) -0.081(4)
O1N' 0.134(5) 0.143(5) 0.125(4) 0.010(4) -0.019(5) -0.080(4)
C1N' 0.139(5) 0.145(4) 0.127(4) 0.014(4) -0.016(5) -0.078(5)
C2N' 0.154(9) 0.142(4) 0.140(8) 0.016(5) -0.019(8) -0.076(7)
C3N' 0.148(6) 0.143(5) 0.129(5) 0.011(5) -0.015(6) -0.076(6)
O8W 0.144(7) 0.131(8) 0.145(8) -0.006(7) -0.025(7) -0.067(6)
O1R 0.144(4) 0.112(4) 0.118(6) 0.006(5) -0.010(5) -0.097(3)
C1R 0.142(4) 0.095(4) 0.107(6) 0.004(5) -0.008(5) -0.089(3)
C2R 0.140(5) 0.104(6) 0.120(7) -0.008(6) -0.011(5) -0.079(4)
C3R 0.156(7) 0.093(4) 0.103(8) 0.000(6) -0.009(7) -0.083(4)
O1M 0.170(7) 0.169(7) 0.170(7) 0.017(4) -0.050(4) -0.079(4)
C1M 0.068(6) 0.068(6) 0.070(6) 0.004(4) -0.020(4) -0.034(4)
C2M 0.085(6) 0.087(6) 0.086(6) 0.005(4) -0.026(4) -0.039(4)
C3M 0.087(6) 0.084(6) 0.084(6) 0.009(4) -0.022(4) -0.041(4)
O1L 0.105(4) 0.106(4) 0.109(4) 0.014(4) -0.026(3) -0.047(3)
C1L 0.100(4) 0.101(4) 0.102(4) 0.012(3) -0.025(3) -0.050(3)
C2L 0.100(4) 0.103(4) 0.102(5) 0.010(3) -0.028(4) -0.048(3)
C3L 0.102(4) 0.100(5) 0.103(4) 0.011(3) -0.021(3) -0.051(3)
O3W 0.217(7) 0.219(7) 0.218(7) 0.021(4) -0.060(4) -0.102(4)
O4W 0.072(7) 0.189(15) 0.161(15) 0.015(12) -0.001(9) -0.068(9)
S1X 0.162(2) 0.0482(14) 0.0687(18) 0.0209(13) -0.0577(17) -0.0438(16)
O1X 0.183(4) 0.045(3) 0.072(4) 0.018(3) -0.047(4) -0.043(3)
C1X 0.148(5) 0.047(4) 0.073(6) 0.011(4) -0.042(6) -0.040(4)
C2X 0.164(3) 0.066(4) 0.086(5) 0.020(4) -0.059(4) -0.055(3)
S1X' 0.172(3) 0.075(3) 0.085(3) 0.022(2) -0.056(3) -0.047(3)
O1X' 0.159(6) 0.073(5) 0.077(7) 0.033(5) -0.066(6) -0.052(5)
C1X' 0.172(3) 0.056(5) 0.078(5) 0.014(5) -0.050(4) -0.053(4)
C2X' 0.168(5) 0.069(5) 0.084(6) 0.029(5) -0.052(6) -0.056(6)
O2W 0.069(5) 0.058(5) 0.059(5) 0.015(4) -0.014(4) -0.021(4)
S1Y 0.079(2) 0.131(3) 0.094(3) -0.004(3) -0.031(2) -0.066(2)
O1Y 0.079(4) 0.128(4) 0.083(5) 0.004(5) -0.037(4) -0.065(3)
C1Y 0.071(5) 0.124(5) 0.085(4) 0.004(4) -0.038(4) -0.070(4)
C2Y 0.075(5) 0.125(4) 0.083(5) 0.000(4) -0.037(5) -0.063(3)
S1Y' 0.080(2) 0.127(3) 0.082(3) 0.007(2) -0.039(2) -0.061(2)
O1Y' 0.080(3) 0.127(5) 0.086(5) -0.002(5) -0.036(3) -0.066(3)
C1Y' 0.080(4) 0.119(5) 0.088(5) -0.001(4) -0.028(4) -0.066(4)
C2Y' 0.070(4) 0.124(5) 0.084(5) 0.005(4) -0.040(4) -0.068(4)
O7W 0.066(4) 0.072(4) 0.061(4) -0.003(3) -0.015(3) -0.038(3)
S1Q 0.097(2) 0.094(2) 0.265(3) -0.017(2) -0.001(2) -0.061(2)
S1Q' 0.101(2) 0.097(2) 0.267(3) -0.018(3) 0.003(3) -0.058(2)
O1Q 0.098(3) 0.096(3) 0.268(3) -0.018(3) 0.000(3) -0.065(3)
C1Q 0.099(3) 0.096(3) 0.265(4) -0.016(3) 0.001(3) -0.058(3)
C2Q 0.097(3) 0.095(3) 0.262(4) -0.020(3) -0.002(3) -0.059(2)
O1O 0.076(4) 0.081(3) 0.081(4) 0.023(3) -0.020(3) -0.032(3)
C1O 0.081(4) 0.077(3) 0.079(3) 0.017(3) -0.023(3) -0.033(3)
C2O 0.075(4) 0.072(4) 0.075(3) 0.012(3) -0.019(3) -0.030(3)
C3O 0.086(4) 0.086(4) 0.084(5) 0.012(3) -0.024(4) -0.038(3)
O10W 0.096(19) 0.14(2) 0.10(2) -0.029(18) -0.014(16) -0.010(18)

loop_
_atom_type_symbol
_atom_type_description
_atom_type_scat_dispersion_real
_atom_type_scat_dispersion_imag
_atom_type_scat_source
C C 0.0033 0.0016 'International Tables Vol C Tables 4.2.6.8 and 6.1.1.4'
H H 0.0000 0.0000 'International Tables Vol C Tables 4.2.6.8 and 6.1.1.4'
N N 0.0061 0.0033 'International Tables Vol C Tables 4.2.6.8 and 6.1.1.4'
O O 0.0106 0.0060 'International Tables Vol C Tables 4.2.6.8 and 6.1.1.4'
Zn Zn 0.2839 1.4301 'International Tables Vol C Tables 4.2.6.8 and 6.1.1.4'
S S 0.1246 0.1234 'International Tables Vol C Tables 4.2.6.8 and 6.1.1.4'

loop_
_geom_angle_atom_site_label_1
_geom_angle_atom_site_label_2
_geom_angle_atom_site_label_3
_geom_angle
O2 C1 C6 125.8(6)
O2 C1 C2 115.7(5)
C6 C1 C2 118.5(5)
O1 C2 C3 121.8(6)
O1 C2 C1 118.4(5)
C3 C2 C1 119.8(6)
C4 C3 C2 120.3(7)
C5 C4 C3 120.7(6)
C4 C5 C6 120.9(7)
C1 C6 C5 119.8(7)
C1 C6 C7 124.7(6)
C5 C6 C7 115.4(6)
N1 C7 C6 125.3(6)
C9 C8 C17 118.3(6)
C9 C8 N1 125.7(6)
C17 C8 N1 115.9(5)
C8 C9 C10 120.8(7)
C15 C10 C9 120.6(6)
C15 C10 C11 119.7(7)
C9 C10 C11 119.7(7)
C12 C11 C10 117.7(8)
C13 C12 C11 121.8(7)
C14 C13 C12 120.1(8)
C13 C14 C15 120.8(8)
C10 C15 C16 118.3(7)
C10 C15 C14 119.9(6)
C16 C15 C14 121.8(7)
C17 C16 C15 120.8(7)
C16 C17 C8 121.1(6)
C16 C17 N2 124.3(6)
C8 C17 N2 114.3(6)
N2 C18 C19 126.3(5)
C20 C19 C24 119.7(5)
C20 C19 C18 115.6(5)
C24 C19 C18 124.6(5)
C21 C20 C19 121.2(6)
C20 C21 C22 119.6(5)
C23 C22 C21 120.4(5)
O4 C23 C22 121.3(5)
O4 C23 C24 117.5(4)
C22 C23 C24 121.1(5)
O3 C24 C19 125.4(5)
O3 C24 C23 116.7(4)
C19 C24 C23 117.9(4)
O12 C49 C54 125.7(4)
O12 C49 C50 116.8(4)
C54 C49 C50 117.5(4)
O11 C50 C51 123.0(4)
O11 C50 C49 117.1(4)
C51 C50 C49 119.9(5)
C50 C51 C52 121.4(5)
C53 C52 C51 120.4(5)
C52 C53 C54 121.2(6)
C53 C54 C49 119.4(4)
C53 C54 C55 116.4(5)
C49 C54 C55 124.2(4)
N5 C55 C54 126.4(5)
C57 C56 N5 124.2(4)
C57 C56 C65 120.5(4)
N5 C56 C65 115.2(4)
C56 C57 C58 120.3(5)
C57 C58 C63 119.3(4)
C57 C58 C59 122.2(5)
C63 C58 C59 118.5(5)
C60 C59 C58 120.0(5)
C59 C60 C61 121.4(5)
C62 C61 C60 120.3(5)
C61 C62 C63 120.8(5)
C64 C63 C62 122.0(5)
C64 C63 C58 119.0(4)
C62 C63 C58 119.0(5)
C65 C64 C63 121.3(4)
C64 C65 N6 125.3(4)
C64 C65 C56 119.4(4)
N6 C65 C56 115.3(4)
N6 C66 C67 125.0(4)
C72 C67 C68 119.2(4)
C72 C67 C66 124.7(4)
C68 C67 C66 115.8(4)
C69 C68 C67 121.0(4)
C68 C69 C70 120.3(4)
C69 C70 C71 120.6(4)
O14 C71 C70 121.8(4)
O14 C71 C72 118.0(4)
C70 C71 C72 120.2(4)
O13 C72 C67 125.3(4)
O13 C72 C71 116.1(3)
C67 C72 C71 118.6(4)
O17 C73 C78 125.0(4)
O17 C73 C74 117.8(4)
C78 C73 C74 117.1(4)
O16 C74 C75 121.9(4)
O16 C74 C73 116.3(4)
C75 C74 C73 121.8(4)
C74 C75 C76 119.9(4)
C77 C76 C75 120.4(5)
C76 C77 C78 120.5(5)
C73 C78 C77 119.9(4)
C73 C78 C79 124.1(5)
C77 C78 C79 115.8(4)
N7 C79 C78 124.8(5)
C81 C80 C89 121.7(4)
C81 C80 N7 123.8(5)
C89 C80 N7 114.3(4)
C80 C81 C82 120.1(5)
C81 C82 C87 118.9(5)
C81 C82 C83 122.0(5)
C87 C82 C83 119.0(5)
C84 C83 C82 120.2(6)
C85 C84 C83 121.1(5)
C84 C85 C86 120.9(5)
C85 C86 C87 120.1(6)
C88 C87 C82 119.9(5)
C88 C87 C86 121.5(5)
C82 C87 C86 118.6(5)
C89 C88 C87 120.9(5)
C88 C89 N8 125.6(5)
C88 C89 C80 118.6(5)
N8 C89 C80 115.8(4)
N8 C90 C91 125.5(5)
C96 C91 C92 119.3(5)
C96 C91 C90 124.9(5)
C92 C91 C90 115.6(5)
C93 C92 C91 121.1(6)
C92 C93 C94 119.9(6)
C95 C94 C93 121.0(6)
O19 C95 C94 122.3(5)
O19 C95 C96 117.9(4)
C94 C95 C96 119.8(5)
O18 C96 C91 125.4(5)
O18 C96 C95 115.7(4)
C91 C96 C95 118.9(4)
O7 C25 C30 124.5(4)
O7 C25 C26 117.2(4)
C30 C25 C26 118.3(4)
O6 C26 C27 122.0(5)
O6 C26 C25 117.0(4)
C27 C26 C25 121.0(5)
C26 C27 C28 120.0(5)
C29 C28 C27 120.1(5)
C28 C29 C30 121.2(5)
C25 C30 C29 119.2(5)
C25 C30 C31 124.4(4)
C29 C30 C31 116.0(5)
N3 C31 C30 125.1(5)
C33 C32 C41 119.6(5)
C33 C32 N3 124.5(5)
C41 C32 N3 115.8(4)
C32 C33 C34 120.5(5)
C39 C34 C33 118.9(5)
C39 C34 C35 119.2(5)
C33 C34 C35 121.9(5)
C36 C35 C34 120.1(5)
C37 C36 C35 120.2(6)
C36 C37 C38 123.1(6)
C37 C38 C39 118.6(6)
C40 C39 C34 119.9(5)
C40 C39 C38 121.3(6)
C34 C39 C38 118.8(5)
C41 C40 C39 120.2(5)
C40 C41 C32 120.9(5)
C40 C41 N4 125.4(5)
C32 C41 N4 113.7(5)
N4 C42 C43 124.6(5)
C44 C43 C48 119.9(5)
C44 C43 C42 115.3(6)
C48 C43 C42 124.7(5)
C45 C44 C43 120.6(7)
C44 C45 C46 119.9(6)
C47 C46 C45 121.0(6)
O9 C47 C46 122.8(5)
O9 C47 C48 117.1(5)
C46 C47 C48 120.2(6)
O8 C48 C43 125.6(4)
O8 C48 C47 116.0(5)
C43 C48 C47 118.4(5)
C7 N1 C8 122.2(5)
C7 N1 Zn1 126.2(5)
C8 N1 Zn1 111.6(4)
C18 N2 C17 121.1(5)
C18 N2 Zn1 124.9(4)
C17 N2 Zn1 113.8(4)
C55 N5 C56 120.5(4)
C55 N5 Zn6 124.8(3)
C56 N5 Zn6 114.1(3)
C66 N6 C65 121.8(4)
C66 N6 Zn6 125.0(3)
C65 N6 Zn6 113.0(3)
C79 N7 C80 121.0(4)
C79 N7 Zn8 126.1(3)
C80 N7 Zn8 112.3(3)
C90 N8 C89 122.5(4)
C90 N8 Zn8 126.2(4)
C89 N8 Zn8 111.2(3)
C31 N3 C32 121.8(4)
C31 N3 Zn4 126.4(4)
C32 N3 Zn4 111.7(3)
C42 N4 C41 121.3(5)
C42 N4 Zn4 127.6(4)
C41 N4 Zn4 110.8(3)
C2 O1 Zn2 114.3(4)
C1 O2 Zn1 127.2(4)
C1 O2 Zn2 110.1(4)
Zn1 O2 Zn2 122.63(15)
C24 O3 Zn1 126.4(3)
C24 O3 Zn3 107.1(3)
Zn1 O3 Zn3 122.84(14)
C23 O4 Zn7 122.8(3)
C23 O4 Zn3 109.9(3)
Zn7 O4 Zn3 123.03(16)
C50 O11 Zn2 122.6(3)
C50 O11 Zn5 111.2(3)
Zn2 O11 Zn5 122.53(17)
C49 O12 Zn6 125.9(3)
C49 O12 Zn5 106.4(3)
Zn6 O12 Zn5 123.74(16)
C72 O13 Zn6 126.2(2)
C72 O13 Zn7 111.0(2)
Zn6 O13 Zn7 122.74(14)
C71 O14 Zn7 114.4(3)
C74 O16 Zn5 126.9(3)
C74 O16 Zn7 110.0(3)
Zn5 O16 Zn7 121.14(16)
C73 O17 Zn8 128.0(3)
C73 O17 Zn7 106.1(2)
Zn8 O17 Zn7 119.49(15)
C96 O18 Zn8 127.8(3)
C96 O18 Zn3 111.5(3)
Zn8 O18 Zn3 120.30(15)
C95 O19 Zn3 114.9(3)
C26 O6 Zn3 124.9(3)
C26 O6 Zn2 110.7(3)
Zn3 O6 Zn2 122.60(16)
C25 O7 Zn4 128.0(3)
C25 O7 Zn2 106.1(3)
Zn4 O7 Zn2 121.15(15)
C48 O8 Zn4 128.3(3)
C48 O8 Zn5 110.7(3)
Zn4 O8 Zn5 119.70(16)
C47 O9 Zn5 114.6(3)
O1 Zn2 O11 119.63(14)
O1 Zn2 O6 121.24(14)
O11 Zn2 O6 116.56(12)
O1 Zn2 O2 80.47(15)
O11 Zn2 O2 105.45(14)
O6 Zn2 O2 100.36(14)
O1 Zn2 O7 82.65(14)
O11 Zn2 O7 92.65(13)
O6 Zn2 O7 78.97(13)
O2 Zn2 O7 159.71(12)
O2 Zn1 O3 95.37(14)
O2 Zn1 O5 107.43(14)
O3 Zn1 O5 98.20(13)
O2 Zn1 N2 148.11(17)
O3 Zn1 N2 90.56(16)
O5 Zn1 N2 102.65(17)
O2 Zn1 N1 89.40(18)
O3 Zn1 N1 165.52(15)
O5 Zn1 N1 93.36(15)
N2 Zn1 N1 78.4(2)
O6 Zn3 O19 113.70(14)
O6 Zn3 O4 113.06(13)
O19 Zn3 O4 131.92(15)
O6 Zn3 O18 108.29(13)
O19 Zn3 O18 79.93(13)
O4 Zn3 O18 95.73(12)
O6 Zn3 O3 96.07(13)
O19 Zn3 O3 86.05(13)
O4 Zn3 O3 78.54(12)
O18 Zn3 O3 155.17(13)
O18 Zn8 O17 95.23(13)
O18 Zn8 O20 107.34(14)
O17 Zn8 O20 96.05(12)
O18 Zn8 N7 147.08(14)
O17 Zn8 N7 88.58(14)
O20 Zn8 N7 104.73(14)
O18 Zn8 N8 89.66(15)
O17 Zn8 N8 162.54(15)
O20 Zn8 N8 98.47(14)
N7 Zn8 N8 78.41(16)
O4 Zn7 O14 124.35(14)
O4 Zn7 O16 118.20(13)
O14 Zn7 O16 114.28(14)
O4 Zn7 O13 106.49(12)
O14 Zn7 O13 79.91(11)
O16 Zn7 O13 100.83(12)
O4 Zn7 O17 91.22(12)
O14 Zn7 O17 81.43(12)
O16 Zn7 O17 79.08(12)
O13 Zn7 O17 159.41(12)
O13 Zn6 O12 93.73(12)
O13 Zn6 O15 107.19(13)
O12 Zn6 O15 97.43(13)
O13 Zn6 N5 146.88(15)
O12 Zn6 N5 91.13(14)
O15 Zn6 N5 104.61(15)
O13 Zn6 N6 89.13(13)
O12 Zn6 N6 164.72(15)
O15 Zn6 N6 96.05(14)
N5 Zn6 N6 78.50(15)
O8 Zn4 O7 96.06(13)
O8 Zn4 O10 106.81(15)
O7 Zn4 O10 98.09(14)
O8 Zn4 N3 147.12(16)
O7 Zn4 N3 88.78(15)
O10 Zn4 N3 104.63(17)
O8 Zn4 N4 88.98(15)
O7 Zn4 N4 161.13(17)
O10 Zn4 N4 97.81(17)
N3 Zn4 N4 77.42(17)
O16 Zn5 O9 113.64(15)
O16 Zn5 O11 113.94(13)
O9 Zn5 O11 130.80(16)
O16 Zn5 O8 105.62(13)
O9 Zn5 O8 79.91(13)
O11 Zn5 O8 98.76(14)
O16 Zn5 O12 95.55(12)
O9 Zn5 O12 85.17(14)
O11 Zn5 O12 78.58(13)
O8 Zn5 O12 157.66(12)
O1S C1S C3S 121.8(4)
O1S C1S C2S 123.3(4)
C3S C1S C2S 115.0(4)
O1T C1T C3T 122.3(4)
O1T C1T C2T 121.2(4)
C3T C1T C2T 116.4(4)
C1T C2T S1T' 31.3(4)
C1T C3T S1T' 30.7(4)
O1T' S1T' C2T 113.5(10)
O1T' S1T' C3T 110.7(14)
C2T S1T' C3T 87.8(4)
O1U C1U C3U 121.9(5)
O1U C1U C2U 122.4(5)
C3U C1U C2U 115.5(5)
O1U' C1U' C3U' 121.9(5)
O1U' C1U' C2U' 122.0(5)
C3U' C1U' C2U' 116.1(5)
O1U" C1U" C3U" 120.8(6)
O1U" C1U" C2U" 121.9(5)
C3U" C1U" C2U" 115.7(5)
O1V C1V C3V 121.7(4)
O1V C1V C2V 122.5(4)
C3V C1V C2V 115.6(4)
O1Z C1Z C3Z 121.3(5)
O1Z C1Z C2Z 121.6(5)
C3Z C1Z C2Z 115.7(5)
O1Z' C1Z' C3Z' 120.5(6)
O1Z' C1Z' C2Z' 120.8(6)
C3Z' C1Z' C2Z' 115.6(5)
O1P C1P C3P 121.3(6)
O1P C1P C2P 122.3(5)
C3P C1P C2P 116.2(5)
O1N C1N C3N 121.2(5)
O1N C1N C2N 121.7(5)
C3N C1N C2N 115.8(5)
O1N' C1N' C3N' 121.5(6)
O1N' C1N' C2N' 121.7(5)
C3N' C1N' C2N' 115.2(5)
O1R C1R C3R 121.2(5)
O1R C1R C2R 122.6(5)
C3R C1R C2R 116.2(5)
O1M C1M C3M 121.1(6)
O1M C1M C2M 121.6(6)
C3M C1M C2M 115.7(5)
O1L C1L C3L 122.3(6)
O1L C1L C2L 121.8(6)
C3L C1L C2L 115.5(5)
O1X S1X C1X 97.9(8)
O1X S1X C2X 98.8(8)
C1X S1X C2X 95.1(9)
O1X' S1X' C1X' 110.6(7)
O1X' S1X' C2X' 132.3(8)
C1X' S1X' C2X' 111.4(8)
O1Y S1Y C2Y 131.9(7)
O1Y S1Y C1Y 108.9(8)
C2Y S1Y C1Y 110.5(7)
O1Y' S1Y' C1Y' 111.2(8)
O1Y' S1Y' C2Y' 131.2(9)
C1Y' S1Y' C2Y' 111.6(7)
O1Q S1Q C2Q 111.7(13)
O1Q S1Q C1Q 106.8(12)
C2Q S1Q C1Q 97.9(17)
O1Q S1Q' C2Q 122.3(19)
O1Q S1Q' C1Q 117.0(14)
C2Q S1Q' C1Q 108.0(16)
S1Q' O1Q S1Q 38.5(10)
S1Q' C1Q S1Q 33.1(8)
S1Q' C2Q S1Q 33.4(8)
O1O C1O C3O 120.4(6)
O1O C1O C2O 121.3(6)
C3O C1O C2O 115.1(5)

loop_
_geom_bond_atom_site_label_1
_geom_bond_atom_site_label_2
_geom_bond_distance
C1 O2 1.336(6)
C1 C6 1.390(8)
C1 C2 1.440(9)
C2 O1 1.313(7)
C2 C3 1.406(8)
C3 C4 1.387(10)
C4 C5 1.358(12)
C5 C6 1.432(9)
C6 C7 1.440(10)
C7 N1 1.289(8)
C8 C9 1.384(8)
C8 C17 1.415(9)
C8 N1 1.422(8)
C9 C10 1.407(10)
C10 C15 1.394(10)
C10 C11 1.448(10)
C11 C12 1.415(13)
C12 C13 1.384(12)
C13 C14 1.377(10)
C14 C15 1.418(11)
C15 C16 1.414(9)
C16 C17 1.372(9)
C17 N2 1.419(7)
C18 N2 1.283(7)
C18 C19 1.428(8)
C19 C20 1.410(8)
C19 C24 1.418(7)
C20 C21 1.381(9)
C21 C22 1.395(8)
C22 C23 1.387(7)
C23 O4 1.354(6)
C23 C24 1.421(7)
C24 O3 1.325(5)
C49 O12 1.323(6)
C49 C54 1.429(7)
C49 C50 1.432(6)
C50 O11 1.345(6)
C50 C51 1.381(7)
C51 C52 1.382(8)
C52 C53 1.352(8)
C53 C54 1.411(7)
C54 C55 1.439(7)
C55 N5 1.281(6)
C56 C57 1.373(7)
C56 N5 1.416(6)
C56 C65 1.425(6)
C57 C58 1.415(7)
C58 C63 1.420(7)
C58 C59 1.422(7)
C59 C60 1.360(8)
C60 C61 1.397(8)
C61 C62 1.350(8)
C62 C63 1.418(7)
C63 C64 1.406(7)
C64 C65 1.373(6)
C65 N6 1.412(6)
C66 N6 1.291(6)
C66 C67 1.442(6)
C67 C72 1.411(6)
C67 C68 1.414(6)
C68 C69 1.373(7)
C69 C70 1.386(6)
C70 C71 1.389(6)
C71 O14 1.320(5)
C71 C72 1.423(6)
C72 O13 1.332(5)
C73 O17 1.311(6)
C73 C78 1.414(7)
C73 C74 1.425(6)
C74 O16 1.369(5)
C74 C75 1.372(7)
C75 C76 1.404(7)
C76 C77 1.363(7)
C77 C78 1.423(7)
C78 C79 1.442(7)
C79 N7 1.283(7)
C80 C81 1.361(7)
C80 C89 1.430(7)
C80 N7 1.438(6)
C81 C82 1.416(7)
C82 C87 1.418(8)
C82 C83 1.421(7)
C83 C84 1.376(7)
C84 C85 1.374(9)
C85 C86 1.376(9)
C86 C87 1.433(7)
C87 C88 1.408(8)
C88 C89 1.378(7)
C89 N8 1.411(7)
C90 N8 1.284(7)
C90 C91 1.430(8)
C91 C96 1.405(7)
C91 C92 1.420(8)
C92 C93 1.360(9)
C93 C94 1.395(9)
C94 C95 1.385(7)
C95 O19 1.339(6)
C95 C96 1.422(7)
C96 O18 1.337(6)
C25 O7 1.330(5)
C25 C30 1.414(7)
C25 C26 1.419(7)
C26 O6 1.359(6)
C26 C27 1.377(6)
C27 C28 1.414(8)
C28 C29 1.351(8)
C29 C30 1.424(7)
C30 C31 1.431(7)
C31 N3 1.289(7)
C32 C33 1.378(7)
C32 C41 1.409(7)
C32 N3 1.418(7)
C33 C34 1.412(8)
C34 C39 1.408(8)
C34 C35 1.425(7)
C35 C36 1.371(9)
C36 C37 1.347(9)
C37 C38 1.377(9)
C38 C39 1.428(9)
C39 C40 1.403(7)
C40 C41 1.361(8)
C41 N4 1.431(6)
C42 N4 1.285(7)
C42 C43 1.438(7)
C43 C44 1.398(9)
C43 C48 1.412(8)
C44 C45 1.382(10)
C45 C46 1.401(11)
C46 C47 1.364(9)
C47 O9 1.344(7)
C47 C48 1.434(7)
C48 O8 1.331(6)
N1 Zn1 2.085(4)
N2 Zn1 2.065(5)
N5 Zn6 2.058(4)
N6 Zn6 2.101(4)
N7 Zn8 2.071(4)
N8 Zn8 2.099(4)
N3 Zn4 2.066(4)
N4 Zn4 2.094(5)
O5 Zn1 2.027(3)
O10 Zn4 2.016(4)
O15 Zn6 2.026(3)
O20 Zn8 2.023(3)
O1 Zn2 1.975(3)
O2 Zn1 1.999(4)
O2 Zn2 2.117(4)
O3 Zn1 2.010(3)
O3 Zn3 2.152(3)
O4 Zn7 1.963(3)
O4 Zn3 2.019(3)
O11 Zn2 1.976(3)
O11 Zn5 1.989(3)
O12 Zn6 2.017(3)
O12 Zn5 2.176(3)
O13 Zn6 2.002(3)
O13 Zn7 2.106(3)
O14 Zn7 1.986(3)
O16 Zn5 1.968(3)
O16 Zn7 1.995(3)
O17 Zn8 2.017(3)
O17 Zn7 2.155(3)
O18 Zn8 1.985(3)
O18 Zn3 2.111(3)
O19 Zn3 1.976(3)
O6 Zn3 1.971(3)
O6 Zn2 1.993(3)
O7 Zn4 2.003(3)
O7 Zn2 2.160(4)
O8 Zn4 1.996(3)
O8 Zn5 2.119(3)
O9 Zn5 1.971(3)
O1S C1S 1.222(3)
C1S C3S 1.491(3)
C1S C2S 1.509(3)
O1T C1T 1.236(4)
C1T C3T 1.476(4)
C1T C2T 1.513(4)
C2T S1T' 1.822(8)
C3T S1T' 1.842(10)
S1T' O1T' 1.443(17)
O1U C1U 1.230(4)
C1U C3U 1.481(4)
C1U C2U 1.511(4)
O1U' C1U' 1.230(4)
C1U' C3U' 1.481(4)
C1U' C2U' 1.510(4)
O1U" C1U" 1.232(4)
C1U" C3U" 1.482(5)
C1U" C2U" 1.511(4)
O5W O6W 1.42(5)
O1V C1V 1.233(4)
C1V C3V 1.481(4)
C1V C2V 1.508(4)
O1Z C1Z 1.230(4)
C1Z C3Z 1.481(5)
C1Z C2Z 1.511(4)
O1Z' C1Z' 1.233(4)
C1Z' C3Z' 1.482(4)
C1Z' C2Z' 1.512(4)
O1P C1P 1.232(4)
C1P C3P 1.479(5)
C1P C2P 1.508(4)
O1N C1N 1.232(4)
C1N C3N 1.482(4)
C1N C2N 1.510(4)
O1N' C1N' 1.232(4)
C1N' C3N' 1.479(5)
C1N' C2N' 1.511(4)
O1R C1R 1.229(4)
C1R C3R 1.481(4)
C1R C2R 1.509(4)
O1M C1M 1.232(4)
C1M C3M 1.482(5)
C1M C2M 1.510(5)
O1L C1L 1.231(4)
C1L C3L 1.480(5)
C1L C2L 1.511(4)
S1X O1X 1.515(10)
S1X C1X 1.637(11)
S1X C2X 1.664(11)
S1X' O1X' 1.362(8)
S1X' C1X' 1.568(9)
S1X' C2X' 1.572(9)
S1Y O1Y 1.366(7)
S1Y C2Y 1.573(9)
S1Y C1Y 1.573(8)
S1Y' O1Y' 1.363(8)
S1Y' C1Y' 1.564(9)
S1Y' C2Y' 1.572(9)
S1Q O1Q 1.427(13)
S1Q C2Q 1.649(18)
S1Q C1Q 1.666(16)
S1Q' O1Q 1.366(15)
S1Q' C2Q 1.542(17)
S1Q' C1Q 1.548(15)
O1O C1O 1.232(4)
C1O C3O 1.484(5)
C1O C2O 1.512(4)

loop_
_geom_torsion_atom_site_label_1
_geom_torsion_atom_site_label_2
_geom_torsion_atom_site_label_3
_geom_torsion_atom_site_label_4
_geom_torsion
O2 C1 C2 O1 2.5(7)
C6 C1 C2 O1 -177.9(5)
O2 C1 C2 C3 -177.2(5)
C6 C1 C2 C3 2.4(8)
O1 C2 C3 C4 178.9(6)
C1 C2 C3 C4 -1.4(9)
C2 C3 C4 C5 -0.4(11)
C3 C4 C5 C6 1.2(11)
O2 C1 C6 C5 178.0(6)
C2 C1 C6 C5 -1.6(9)
O2 C1 C6 C7 -6.5(9)
C2 C1 C6 C7 173.9(5)
C4 C5 C6 C1 -0.2(11)
C4 C5 C6 C7 -176.1(7)
C1 C6 C7 N1 6.5(10)
C5 C6 C7 N1 -177.8(6)
C17 C8 C9 C10 -1.9(8)
N1 C8 C9 C10 180.0(5)
C8 C9 C10 C15 1.7(9)
C8 C9 C10 C11 179.8(6)
C15 C10 C11 C12 -0.1(10)
C9 C10 C11 C12 -178.2(6)
C10 C11 C12 C13 -1.0(11)
C11 C12 C13 C14 1.2(12)
C12 C13 C14 C15 -0.2(11)
C9 C10 C15 C16 0.3(9)
C11 C10 C15 C16 -177.8(6)
C9 C10 C15 C14 179.1(6)
C11 C10 C15 C14 1.1(9)
C13 C14 C15 C10 -0.9(10)
C13 C14 C15 C16 177.9(6)
C10 C15 C16 C17 -2.1(9)
C14 C15 C16 C17 179.1(6)
C15 C16 C17 C8 2.0(9)
C15 C16 C17 N2 175.6(5)
C9 C8 C17 C16 0.0(8)
N1 C8 C17 C16 178.4(5)
C9 C8 C17 N2 -174.2(5)
N1 C8 C17 N2 4.2(7)
N2 C18 C19 C20 173.7(6)
N2 C18 C19 C24 -1.8(11)
C24 C19 C20 C21 1.7(10)
C18 C19 C20 C21 -174.0(6)
C19 C20 C21 C22 0.3(11)
C20 C21 C22 C23 -3.1(10)
C21 C22 C23 O4 -179.7(5)
C21 C22 C23 C24 3.9(8)
C20 C19 C24 O3 179.7(5)
C18 C19 C24 O3 -4.9(9)
C20 C19 C24 C23 -0.9(8)
C18 C19 C24 C23 174.4(6)
O4 C23 C24 O3 1.0(7)
C22 C23 C24 O3 177.6(5)
O4 C23 C24 C19 -178.4(5)
C22 C23 C24 C19 -1.8(8)
O12 C49 C50 O11 0.5(7)
C54 C49 C50 O11 -179.5(5)
O12 C49 C50 C51 178.4(5)
C54 C49 C50 C51 -1.6(8)
O11 C50 C51 C52 -179.0(5)
C49 C50 C51 C52 3.3(9)
C50 C51 C52 C53 -1.4(10)
C51 C52 C53 C54 -2.1(10)
C52 C53 C54 C49 3.7(9)
C52 C53 C54 C55 -173.5(6)
O12 C49 C54 C53 178.2(5)
C50 C49 C54 C53 -1.7(8)
O12 C49 C54 C55 -4.8(9)
C50 C49 C54 C55 175.2(5)
C53 C54 C55 N5 172.9(6)
C49 C54 C55 N5 -4.1(9)
N5 C56 C57 C58 179.4(5)
C65 C56 C57 C58 3.0(8)
C56 C57 C58 C63 0.2(8)
C56 C57 C58 C59 -178.4(5)
C57 C58 C59 C60 -178.7(6)
C63 C58 C59 C60 2.8(9)
C58 C59 C60 C61 -1.5(10)
C59 C60 C61 C62 0.4(11)
C60 C61 C62 C63 -0.7(10)
C61 C62 C63 C64 -177.0(6)
C61 C62 C63 C58 2.0(9)
C57 C58 C63 C64 -2.6(8)
C59 C58 C63 C64 176.0(5)
C57 C58 C63 C62 178.4(5)
C59 C58 C63 C62 -3.0(8)
C62 C63 C64 C65 -179.1(5)
C58 C63 C64 C65 1.9(8)
C63 C64 C65 N6 -178.1(5)
C63 C64 C65 C56 1.2(8)
C57 C56 C65 C64 -3.7(8)
N5 C56 C65 C64 179.5(5)
C57 C56 C65 N6 175.7(5)
N5 C56 C65 N6 -1.0(6)
N6 C66 C67 C72 9.0(8)
N6 C66 C67 C68 -177.7(5)
C72 C67 C68 C69 0.8(8)
C66 C67 C68 C69 -172.9(5)
C67 C68 C69 C70 1.0(9)
C68 C69 C70 C71 -0.6(9)
C69 C70 C71 O14 178.4(5)
C69 C70 C71 C72 -1.5(8)
C68 C67 C72 O13 179.3(5)
C66 C67 C72 O13 -7.6(8)
C68 C67 C72 C71 -2.8(7)
C66 C67 C72 C71 170.3(5)
O14 C71 C72 O13 1.3(6)
C70 C71 C72 O13 -178.8(4)
O14 C71 C72 C67 -176.8(4)
C70 C71 C72 C67 3.2(7)
O17 C73 C74 O16 -2.5(6)
C78 C73 C74 O16 175.3(4)
O17 C73 C74 C75 178.0(4)
C78 C73 C74 C75 -4.2(6)
O16 C74 C75 C76 178.9(4)
C73 C74 C75 C76 -1.6(7)
C74 C75 C76 C77 4.1(7)
C75 C76 C77 C78 -0.6(8)
O17 C73 C78 C77 -174.8(4)
C74 C73 C78 C77 7.6(6)
O17 C73 C78 C79 10.9(7)
C74 C73 C78 C79 -166.7(4)
C76 C77 C78 C73 -5.4(7)
C76 C77 C78 C79 169.4(5)
C73 C78 C79 N7 0.8(7)
C77 C78 C79 N7 -173.8(4)
C89 C80 C81 C82 -0.3(7)
N7 C80 C81 C82 -174.1(4)
C80 C81 C82 C87 0.0(7)
C80 C81 C82 C83 177.8(4)
C81 C82 C83 C84 -176.6(5)
C87 C82 C83 C84 1.2(7)
C82 C83 C84 C85 0.3(8)
C83 C84 C85 C86 -1.0(9)
C84 C85 C86 C87 0.2(9)
C81 C82 C87 C88 -0.9(7)
C83 C82 C87 C88 -178.7(5)
C81 C82 C87 C86 175.9(5)
C83 C82 C87 C86 -2.0(7)
C85 C86 C87 C88 178.0(5)
C85 C86 C87 C82 1.3(8)
C82 C87 C88 C89 2.2(7)
C86 C87 C88 C89 -174.5(5)
C87 C88 C89 N8 176.0(4)
C87 C88 C89 C80 -2.5(7)
C81 C80 C89 C88 1.6(7)
N7 C80 C89 C88 176.0(4)
C81 C80 C89 N8 -177.1(4)
N7 C80 C89 N8 -2.7(6)
N8 C90 C91 C96 -3.3(10)
N8 C90 C91 C92 -178.3(6)
C96 C91 C92 C93 0.0(11)
C90 C91 C92 C93 175.3(7)
C91 C92 C93 C94 -2.2(12)
C92 C93 C94 C95 2.3(11)
C93 C94 C95 O19 -179.3(6)
C93 C94 C95 C96 -0.3(10)
C92 C91 C96 O18 -178.6(5)
C90 C91 C96 O18 6.6(9)
C92 C91 C96 C95 2.0(8)
C90 C91 C96 C95 -172.8(5)
O19 C95 C96 O18 -2.3(7)
C94 C95 C96 O18 178.7(5)
O19 C95 C96 C91 177.2(5)
C94 C95 C96 C91 -1.8(8)
O7 C25 C26 O6 -2.9(6)
C30 C25 C26 O6 174.8(4)
O7 C25 C26 C27 179.2(4)
C30 C25 C26 C27 -3.2(6)
O6 C26 C27 C28 -178.7(4)
C25 C26 C27 C28 -0.8(7)
C26 C27 C28 C29 3.0(7)
C27 C28 C29 C30 -1.1(8)
O7 C25 C30 C29 -177.5(4)
C26 C25 C30 C29 5.0(7)
O7 C25 C30 C31 9.7(7)
C26 C25 C30 C31 -167.8(4)
C28 C29 C30 C25 -3.0(8)
C28 C29 C30 C31 170.4(5)
C25 C30 C31 N3 -2.7(8)
C29 C30 C31 N3 -175.7(5)
C41 C32 C33 C34 -0.4(9)
N3 C32 C33 C34 -176.1(5)
C32 C33 C34 C39 1.9(9)
C32 C33 C34 C35 178.6(6)
C39 C34 C35 C36 -0.8(9)
C33 C34 C35 C36 -177.5(6)
C34 C35 C36 C37 3.1(11)
C35 C36 C37 C38 -4.2(12)
C36 C37 C38 C39 2.8(13)
C33 C34 C39 C40 -1.4(10)
C35 C34 C39 C40 -178.2(6)
C33 C34 C39 C38 176.3(6)
C35 C34 C39 C38 -0.5(10)
C37 C38 C39 C40 177.2(7)
C37 C38 C39 C34 -0.4(11)
C34 C39 C40 C41 -0.6(11)
C38 C39 C40 C41 -178.2(7)
C39 C40 C41 C32 2.1(11)
C39 C40 C41 N4 179.7(6)
C33 C32 C41 C40 -1.6(9)
N3 C32 C41 C40 174.4(6)
C33 C32 C41 N4 -179.4(5)
N3 C32 C41 N4 -3.4(8)
N4 C42 C43 C44 178.4(8)
N4 C42 C43 C48 -4.7(12)
C48 C43 C44 C45 2.1(14)
C42 C43 C44 C45 179.1(9)
C43 C44 C45 C46 -3.1(17)
C44 C45 C46 C47 1.3(17)
C45 C46 C47 O9 -179.5(9)
C45 C46 C47 C48 1.5(14)
C44 C43 C48 O8 -179.7(7)
C42 C43 C48 O8 3.6(11)
C44 C43 C48 C47 0.7(11)
C42 C43 C48 C47 -176.0(7)
O9 C47 C48 O8 -1.2(9)
C46 C47 C48 O8 177.9(7)
O9 C47 C48 C43 178.5(6)
C46 C47 C48 C43 -2.5(11)
C6 C7 N1 C8 -178.1(5)
C6 C7 N1 Zn1 4.5(8)
C9 C8 N1 C7 -19.9(8)
C17 C8 N1 C7 161.8(5)
C9 C8 N1 Zn1 157.8(5)
C17 C8 N1 Zn1 -20.5(6)
C19 C18 N2 C17 -171.2(6)
C19 C18 N2 Zn1 13.9(9)
C16 C17 N2 C18 25.1(9)
C8 C17 N2 C18 -160.9(5)
C16 C17 N2 Zn1 -159.4(5)
C8 C17 N2 Zn1 14.5(6)
C54 C55 N5 C56 -173.9(5)
C54 C55 N5 Zn6 15.5(8)
C57 C56 N5 C55 27.3(8)
C65 C56 N5 C55 -156.1(5)
C57 C56 N5 Zn6 -161.2(4)
C65 C56 N5 Zn6 15.4(6)
C67 C66 N6 C65 -176.8(5)
C67 C66 N6 Zn6 9.0(7)
C64 C65 N6 C66 -8.9(8)
C56 C65 N6 C66 171.7(5)
C64 C65 N6 Zn6 166.0(4)
C56 C65 N6 Zn6 -13.4(5)
C78 C79 N7 C80 170.2(4)
C78 C79 N7 Zn8 -18.5(7)
C81 C80 N7 C79 -31.8(7)
C89 C80 N7 C79 154.0(4)
C81 C80 N7 Zn8 155.8(4)
C89 C80 N7 Zn8 -18.4(5)
C91 C90 N8 C89 175.5(5)
C91 C90 N8 Zn8 -3.6(8)
C88 C89 N8 C90 24.3(8)
C80 C89 N8 C90 -157.1(5)
C88 C89 N8 Zn8 -156.5(4)
C80 C89 N8 Zn8 22.1(5)
C30 C31 N3 C32 170.7(5)
C30 C31 N3 Zn4 -13.9(8)
C33 C32 N3 C31 -29.1(8)
C41 C32 N3 C31 155.1(5)
C33 C32 N3 Zn4 154.9(5)
C41 C32 N3 Zn4 -20.9(6)
C43 C42 N4 C41 179.2(6)
C43 C42 N4 Zn4 5.1(10)
C40 C41 N4 C42 32.9(10)
C32 C41 N4 C42 -149.4(6)
C40 C41 N4 Zn4 -152.1(6)
C32 C41 N4 Zn4 25.6(6)
C3 C2 O1 Zn2 -174.5(4)
C1 C2 O1 Zn2 5.8(6)
C6 C1 O2 Zn1 -4.8(7)
C2 C1 O2 Zn1 174.7(3)
C6 C1 O2 Zn2 171.8(5)
C2 C1 O2 Zn2 -8.7(5)
C19 C24 O3 Zn1 -1.9(7)
C23 C24 O3 Zn1 178.7(3)
C19 C24 O3 Zn3 156.7(5)
C23 C24 O3 Zn3 -22.6(5)
C22 C23 O4 Zn7 49.2(6)
C24 C23 O4 Zn7 -134.2(4)
C22 C23 O4 Zn3 -153.5(4)
C24 C23 O4 Zn3 23.1(5)
C51 C50 O11 Zn2 47.1(6)
C49 C50 O11 Zn2 -135.1(4)
C51 C50 O11 Zn5 -154.1(4)
C49 C50 O11 Zn5 23.7(5)
C54 C49 O12 Zn6 0.3(7)
C50 C49 O12 Zn6 -179.7(3)
C54 C49 O12 Zn5 158.4(5)
C50 C49 O12 Zn5 -21.6(5)
C67 C72 O13 Zn6 -12.4(6)
C71 C72 O13 Zn6 169.6(3)
C67 C72 O13 Zn7 171.5(4)
C71 C72 O13 Zn7 -6.4(5)
C70 C71 O14 Zn7 -175.0(4)
C72 C71 O14 Zn7 5.0(5)
C75 C74 O16 Zn5 -39.4(6)
C73 C74 O16 Zn5 141.2(3)
C75 C74 O16 Zn7 156.6(4)
C73 C74 O16 Zn7 -22.8(4)
C78 C73 O17 Zn8 -2.7(6)
C74 C73 O17 Zn8 174.9(3)
C78 C73 O17 Zn7 -153.7(4)
C74 C73 O17 Zn7 23.9(4)
C91 C96 O18 Zn8 -2.3(7)
C95 C96 O18 Zn8 177.1(3)
C91 C96 O18 Zn3 -175.3(4)
C95 C96 O18 Zn3 4.1(5)
C94 C95 O19 Zn3 178.0(5)
C96 C95 O19 Zn3 -0.9(6)
C27 C26 O6 Zn3 -38.6(5)
C25 C26 O6 Zn3 143.4(3)
C27 C26 O6 Zn2 156.2(4)
C25 C26 O6 Zn2 -21.8(4)
C30 C25 O7 Zn4 1.3(6)
C26 C25 O7 Zn4 178.8(3)
C30 C25 O7 Zn2 -154.2(4)
C26 C25 O7 Zn2 23.4(4)
C43 C48 O8 Zn4 -3.1(9)
C47 C48 O8 Zn4 176.5(4)
C43 C48 O8 Zn5 -169.7(5)
C47 C48 O8 Zn5 9.9(6)
C46 C47 O9 Zn5 171.8(7)
C48 C47 O9 Zn5 -9.1(7)
C2 O1 Zn2 O11 94.5(4)
C2 O1 Zn2 O6 -104.3(4)
C2 O1 Zn2 O2 -7.9(3)
C2 O1 Zn2 O7 -176.6(4)
C50 O11 Zn2 O1 -98.1(4)
Zn5 O11 Zn2 O1 105.5(2)
C50 O11 Zn2 O6 99.8(3)
Zn5 O11 Zn2 O6 -56.6(2)
C50 O11 Zn2 O2 -10.4(4)
Zn5 O11 Zn2 O2 -166.84(18)
C50 O11 Zn2 O7 178.8(3)
Zn5 O11 Zn2 O7 22.4(2)
C26 O6 Zn2 O1 -48.4(3)
Zn3 O6 Zn2 O1 145.91(18)
C26 O6 Zn2 O11 113.3(3)
Zn3 O6 Zn2 O11 -52.4(2)
C26 O6 Zn2 O2 -133.5(3)
Zn3 O6 Zn2 O2 60.8(2)
C26 O6 Zn2 O7 25.9(3)
Zn3 O6 Zn2 O7 -139.80(19)
C1 O2 Zn2 O1 9.0(3)
Zn1 O2 Zn2 O1 -174.2(2)
C1 O2 Zn2 O11 -109.2(3)
Zn1 O2 Zn2 O11 67.5(2)
C1 O2 Zn2 O6 129.3(3)
Zn1 O2 Zn2 O6 -53.9(2)
C1 O2 Zn2 O7 43.1(5)
Zn1 O2 Zn2 O7 -140.1(3)
C25 O7 Zn2 O1 97.1(3)
Zn4 O7 Zn2 O1 -60.34(18)
C25 O7 Zn2 O11 -143.3(3)
Zn4 O7 Zn2 O11 59.20(17)
C25 O7 Zn2 O6 -26.8(3)
Zn4 O7 Zn2 O6 175.75(18)
C25 O7 Zn2 O2 63.3(5)
Zn4 O7 Zn2 O2 -94.2(4)
C1 O2 Zn1 O3 177.1(4)
Zn2 O2 Zn1 O3 0.9(2)
C1 O2 Zn1 O5 -82.5(4)
Zn2 O2 Zn1 O5 101.29(19)
C1 O2 Zn1 N2 77.4(5)
Zn2 O2 Zn1 N2 -98.8(3)
C1 O2 Zn1 N1 10.8(4)
Zn2 O2 Zn1 N1 -165.4(2)
C24 O3 Zn1 O2 -139.3(4)
Zn3 O3 Zn1 O2 65.1(2)
C24 O3 Zn1 O5 112.2(4)
Zn3 O3 Zn1 O5 -43.4(2)
C24 O3 Zn1 N2 9.3(4)
Zn3 O3 Zn1 N2 -146.2(2)
C24 O3 Zn1 N1 -30.5(9)
Zn3 O3 Zn1 N1 174.0(6)
C18 N2 Zn1 O2 86.1(6)
C17 N2 Zn1 O2 -89.1(5)
C18 N2 Zn1 O3 -15.0(5)
C17 N2 Zn1 O3 169.7(4)
C18 N2 Zn1 O5 -113.6(5)
C17 N2 Zn1 O5 71.2(4)
C18 N2 Zn1 N1 155.6(5)
C17 N2 Zn1 N1 -19.7(4)
C7 N1 Zn1 O2 -10.7(5)
C8 N1 Zn1 O2 171.7(3)
C7 N1 Zn1 O3 -120.2(7)
C8 N1 Zn1 O3 62.2(8)
C7 N1 Zn1 O5 96.7(5)
C8 N1 Zn1 O5 -80.9(3)
C7 N1 Zn1 N2 -161.0(5)
C8 N1 Zn1 N2 21.4(3)
C26 O6 Zn3 O19 94.1(3)
Zn2 O6 Zn3 O19 -102.32(19)
C26 O6 Zn3 O4 -97.5(3)
Zn2 O6 Zn3 O4 66.1(2)
C26 O6 Zn3 O18 7.3(3)
Zn2 O6 Zn3 O18 170.89(16)
C26 O6 Zn3 O3 -177.6(3)
Zn2 O6 Zn3 O3 -13.98(19)
C95 O19 Zn3 O6 -103.3(4)
C95 O19 Zn3 O4 91.1(4)
C95 O19 Zn3 O18 2.4(3)
C95 O19 Zn3 O3 161.8(4)
C23 O4 Zn3 O6 -118.1(3)
Zn7 O4 Zn3 O6 39.1(2)
C23 O4 Zn3 O19 47.6(4)
Zn7 O4 Zn3 O19 -155.15(17)
C23 O4 Zn3 O18 129.2(3)
Zn7 O4 Zn3 O18 -73.5(2)
C23 O4 Zn3 O3 -26.3(3)
Zn7 O4 Zn3 O3 130.9(2)
C96 O18 Zn3 O6 108.2(3)
Zn8 O18 Zn3 O6 -65.4(2)
C96 O18 Zn3 O19 -3.6(3)
Zn8 O18 Zn3 O19 -177.2(2)
C96 O18 Zn3 O4 -135.2(3)
Zn8 O18 Zn3 O4 51.2(2)
C96 O18 Zn3 O3 -60.2(4)
Zn8 O18 Zn3 O3 126.2(3)
C24 O3 Zn3 O6 139.1(3)
Zn1 O3 Zn3 O6 -61.3(2)
C24 O3 Zn3 O19 -107.4(3)
Zn1 O3 Zn3 O19 52.2(2)
C24 O3 Zn3 O4 26.8(3)
Zn1 O3 Zn3 O4 -173.6(2)
C24 O3 Zn3 O18 -52.0(4)
Zn1 O3 Zn3 O18 107.6(3)
C96 O18 Zn8 O17 -166.0(4)
Zn3 O18 Zn8 O17 6.54(19)
C96 O18 Zn8 O20 96.0(4)
Zn3 O18 Zn8 O20 -91.48(19)
C96 O18 Zn8 N7 -70.5(5)
Zn3 O18 Zn8 N7 102.0(3)
C96 O18 Zn8 N8 -2.7(4)
Zn3 O18 Zn8 N8 169.8(2)
C73 O17 Zn8 O18 138.0(3)
Zn7 O17 Zn8 O18 -74.42(17)
C73 O17 Zn8 O20 -113.9(3)
Zn7 O17 Zn8 O20 33.67(18)
C73 O17 Zn8 N7 -9.3(3)
Zn7 O17 Zn8 N7 138.34(17)
C73 O17 Zn8 N8 32.3(6)
Zn7 O17 Zn8 N8 179.9(4)
C79 N7 Zn8 O18 -77.8(5)
C80 N7 Zn8 O18 94.1(4)
C79 N7 Zn8 O17 19.6(4)
C80 N7 Zn8 O17 -168.5(3)
C79 N7 Zn8 O20 115.5(4)
C80 N7 Zn8 O20 -72.6(3)
C79 N7 Zn8 N8 -148.7(4)
C80 N7 Zn8 N8 23.2(3)
C90 N8 Zn8 O18 5.6(5)
C89 N8 Zn8 O18 -173.6(3)
C90 N8 Zn8 O17 112.1(6)
C89 N8 Zn8 O17 -67.1(6)
C90 N8 Zn8 O20 -101.9(5)
C89 N8 Zn8 O20 78.9(3)
C90 N8 Zn8 N7 154.7(5)
C89 N8 Zn8 N7 -24.5(3)
C23 O4 Zn7 O14 -100.7(3)
Zn3 O4 Zn7 O14 104.98(19)
C23 O4 Zn7 O16 100.6(3)
Zn3 O4 Zn7 O16 -53.7(2)
C23 O4 Zn7 O13 -11.8(4)
Zn3 O4 Zn7 O13 -166.10(16)
C23 O4 Zn7 O17 178.9(3)
Zn3 O4 Zn7 O17 24.54(19)
C71 O14 Zn7 O4 96.8(3)
C71 O14 Zn7 O16 -103.8(3)
C71 O14 Zn7 O13 -6.4(3)
C71 O14 Zn7 O17 -177.6(3)
C74 O16 Zn7 O4 112.3(3)
Zn5 O16 Zn7 O4 -52.8(2)
C74 O16 Zn7 O14 -48.5(3)
Zn5 O16 Zn7 O14 146.42(15)
C74 O16 Zn7 O13 -132.2(3)
Zn5 O16 Zn7 O13 62.70(18)
C74 O16 Zn7 O17 26.8(3)
Zn5 O16 Zn7 O17 -138.27(18)
C72 O13 Zn7 O4 -116.1(3)
Zn6 O13 Zn7 O4 67.7(2)
C72 O13 Zn7 O14 6.9(3)
Zn6 O13 Zn7 O14 -169.3(2)
C72 O13 Zn7 O16 119.9(3)
Zn6 O13 Zn7 O16 -56.2(2)
C72 O13 Zn7 O17 32.2(5)
Zn6 O13 Zn7 O17 -144.0(3)
C73 O17 Zn7 O4 -146.3(3)
Zn8 O17 Zn7 O4 59.82(17)
C73 O17 Zn7 O14 89.2(3)
Zn8 O17 Zn7 O14 -64.76(17)
C73 O17 Zn7 O16 -27.8(3)
Zn8 O17 Zn7 O16 178.33(18)
C73 O17 Zn7 O13 64.0(4)
Zn8 O17 Zn7 O13 -89.9(4)
C72 O13 Zn6 O12 -173.8(3)
Zn7 O13 Zn6 O12 1.8(2)
C72 O13 Zn6 O15 -74.8(4)
Zn7 O13 Zn6 O15 100.75(18)
C72 O13 Zn6 N5 88.4(4)
Zn7 O13 Zn6 N5 -96.0(3)
C72 O13 Zn6 N6 21.2(4)
Zn7 O13 Zn6 N6 -163.2(2)
C49 O12 Zn6 O13 -140.0(4)
Zn5 O12 Zn6 O13 65.52(18)
C49 O12 Zn6 O15 112.1(4)
Zn5 O12 Zn6 O15 -42.37(19)
C49 O12 Zn6 N5 7.2(4)
Zn5 O12 Zn6 N5 -147.26(19)
C49 O12 Zn6 N6 -39.6(7)
Zn5 O12 Zn6 N6 165.9(4)
C55 N5 Zn6 O13 83.8(5)
C56 N5 Zn6 O13 -87.3(4)
C55 N5 Zn6 O12 -14.8(5)
C56 N5 Zn6 O12 174.1(3)
C55 N5 Zn6 O15 -112.8(4)
C56 N5 Zn6 O15 76.1(4)
C55 N5 Zn6 N6 153.9(5)
C56 N5 Zn6 N6 -17.2(3)
C66 N6 Zn6 O13 -19.7(4)
C65 N6 Zn6 O13 165.6(3)
C66 N6 Zn6 O12 -120.7(6)
C65 N6 Zn6 O12 64.6(6)
C66 N6 Zn6 O15 87.5(4)
C65 N6 Zn6 O15 -87.2(3)
C66 N6 Zn6 N5 -168.8(4)
C65 N6 Zn6 N5 16.5(3)
C48 O8 Zn4 O7 -159.3(4)
Zn5 O8 Zn4 O7 6.3(2)
C48 O8 Zn4 O10 100.3(4)
Zn5 O8 Zn4 O10 -94.1(2)
C48 O8 Zn4 N3 -62.1(5)
Zn5 O8 Zn4 N3 103.4(3)
C48 O8 Zn4 N4 2.5(4)
Zn5 O8 Zn4 N4 168.0(2)
C25 O7 Zn4 O8 135.8(3)
Zn2 O7 Zn4 O8 -72.04(18)
C25 O7 Zn4 O10 -116.2(4)
Zn2 O7 Zn4 O10 35.96(19)
C25 O7 Zn4 N3 -11.6(4)
Zn2 O7 Zn4 N3 140.56(19)
C25 O7 Zn4 N4 31.0(6)
Zn2 O7 Zn4 N4 -176.8(4)
C31 N3 Zn4 O8 -81.5(5)
C32 N3 Zn4 O8 94.3(4)
C31 N3 Zn4 O7 17.8(4)
C32 N3 Zn4 O7 -166.4(4)
C31 N3 Zn4 O10 115.8(4)
C32 N3 Zn4 O10 -68.4(4)
C31 N3 Zn4 N4 -149.3(5)
C32 N3 Zn4 N4 26.5(3)
C42 N4 Zn4 O8 -3.5(6)
C41 N4 Zn4 O8 -178.1(4)
C42 N4 Zn4 O7 102.4(7)
C41 N4 Zn4 O7 -72.2(6)
C42 N4 Zn4 O10 -110.3(6)
C41 N4 Zn4 O10 75.1(4)
C42 N4 Zn4 N3 146.3(6)
C41 N4 Zn4 N3 -28.3(4)
C74 O16 Zn5 O9 95.5(3)
Zn7 O16 Zn5 O9 -102.15(19)
C74 O16 Zn5 O11 -97.4(3)
Zn7 O16 Zn5 O11 64.94(19)
C74 O16 Zn5 O8 9.9(3)
Zn7 O16 Zn5 O8 172.23(15)
C74 O16 Zn5 O12 -177.4(3)
Zn7 O16 Zn5 O12 -15.01(17)
C47 O9 Zn5 O16 -91.8(4)
C47 O9 Zn5 O11 103.9(4)
C47 O9 Zn5 O8 11.0(4)
C47 O9 Zn5 O12 174.3(4)
C50 O11 Zn5 O16 -117.5(3)
Zn2 O11 Zn5 O16 41.3(2)
C50 O11 Zn5 O9 46.8(4)
Zn2 O11 Zn5 O9 -154.42(18)
C50 O11 Zn5 O8 131.0(3)
Zn2 O11 Zn5 O8 -70.2(2)
C50 O11 Zn5 O12 -26.5(3)
Zn2 O11 Zn5 O12 132.3(2)
C48 O8 Zn5 O16 100.5(4)
Zn4 O8 Zn5 O16 -67.4(2)
C48 O8 Zn5 O9 -11.4(4)
Zn4 O8 Zn5 O9 -179.3(2)
C48 O8 Zn5 O11 -141.5(3)
Zn4 O8 Zn5 O11 50.6(2)
C48 O8 Zn5 O12 -60.2(5)
Zn4 O8 Zn5 O12 131.9(3)
C49 O12 Zn5 O16 139.6(3)
Zn6 O12 Zn5 O16 -61.77(18)
C49 O12 Zn5 O9 -107.1(3)
Zn6 O12 Zn5 O9 51.6(2)
C49 O12 Zn5 O11 26.2(3)
Zn6 O12 Zn5 O11 -175.1(2)
C49 O12 Zn5 O8 -59.0(4)
Zn6 O12 Zn5 O8 99.6(3)
O1T C1T C2T S1T' -77.0(8)
C3T C1T C2T S1T' 98.6(10)
O1T C1T C3T S1T' 79.4(9)
C2T C1T C3T S1T' -96.2(9)
C1T C2T S1T' O1T' 66.4(15)
C1T C2T S1T' C3T -45.3(5)
C1T C3T S1T' O1T' -66.5(10)
C1T C3T S1T' C2T 47.8(5)
C2Q S1Q' O1Q S1Q 66.6(16)
C1Q S1Q' O1Q S1Q -70.4(14)
C2Q S1Q O1Q S1Q' -51.3(17)
C1Q S1Q O1Q S1Q' 54.5(13)
O1Q S1Q' C1Q S1Q 66.9(16)
C2Q S1Q' C1Q S1Q -75.8(17)
O1Q S1Q C1Q S1Q' -55.0(12)
C2Q S1Q C1Q S1Q' 60.5(13)
O1Q S1Q' C2Q S1Q -63.9(17)
C1Q S1Q' C2Q S1Q 76.4(14)
O1Q S1Q C2Q S1Q' 51.5(16)
C1Q S1Q C2Q S1Q' -60.1(13)
